data_7039561
loop_
_publ_author_name
'Krogman, Jeremy P.'
'Bezpalko, Mark W.'
'Foxman, Bruce M.'
'Thomas, Christine M.'

_publ_section_title
;
 Multi-electron redox processes at a Zr(iv) center facilitated by an
 appended redox-active cobalt-containing metalloligand.
;
_journal_issue 27
_journal_name_full 'Dalton transactions (Cambridge, England : 2003)'
_journal_page_first 11182
_journal_page_last 11190
_journal_paper_doi 10.1039/c6dt01498d
_journal_volume 45
_journal_year 2016
_chemical_formula_moiety 'C59 H95 Co1 N5 O1 P3 Zr1'
_chemical_formula_sum 'C59 H95 Co N5 O P3 Zr'
_chemical_formula_weight 1133.52
_space_group_IT_number 2
_symmetry_cell_setting triclinic
_symmetry_space_group_name_Hall '-P 1'
_symmetry_space_group_name_H-M 'P -1'
_atom_sites_solution_hydrogens difmap
_atom_sites_solution_primary direct
_audit_creation_date 2015-03-23
_audit_creation_method CRYSTALS_ver_14.61
_audit_update_record
;
2016-03-22 deposited with the CCDC.
2016-06-15 downloaded from the CCDC.
;
_cell_angle_alpha 87.6338(11)
_cell_angle_beta 86.3298(11)
_cell_angle_gamma 69.9841(12)
_cell_formula_units_Z 4
_cell_length_a 15.3717(4)
_cell_length_b 16.3072(4)
_cell_length_c 27.7262(7)
_cell_measurement_reflns_used 9983
_cell_measurement_temperature 120
_cell_measurement_theta_max 24
_cell_measurement_theta_min 2
_cell_volume 6515.5(3)
_computing_cell_refinement 'Apex2 (Bruker AXS, 2006)'
_computing_data_collection 'Apex2 (Bruker AXS, 2006)'
_computing_data_reduction 'Apex2 (Bruker AXS, 2006)'
_computing_molecular_graphics 'CAMERON (Watkin et al., 1996)'
_computing_publication_material 'CRYSTALS (Betteridge et al., 2003)'
_computing_structure_refinement 'CRYSTALS (Betteridge et al., 2003)'
_computing_structure_solution 'SIR92 (Altomare et al., 1994)'
_diffrn_ambient_temperature 120
_diffrn_measured_fraction_theta_full 0.998
_diffrn_measured_fraction_theta_max 0.998
_diffrn_measurement_device Area
_diffrn_measurement_device_type 'Bruker Kappa Apex2'
_diffrn_measurement_method '\f & \w scans'
_diffrn_radiation_monochromator graphite
_diffrn_radiation_type 'Mo K\a'
_diffrn_radiation_wavelength 0.71073
_diffrn_reflns_av_R_equivalents 0.062
_diffrn_reflns_limit_h_max 17
_diffrn_reflns_limit_h_min -17
_diffrn_reflns_limit_k_max 18
_diffrn_reflns_limit_k_min -18
_diffrn_reflns_limit_l_max 31
_diffrn_reflns_limit_l_min 0
_diffrn_reflns_number 20534
_diffrn_reflns_theta_full 24.044
_diffrn_reflns_theta_max 24.044
_diffrn_reflns_theta_min 1.329
_diffrn_standards_number 0
_exptl_absorpt_coefficient_mu 0.527
_exptl_absorpt_correction_T_max 0.96
_exptl_absorpt_correction_T_min 0.92
_exptl_absorpt_correction_type numerical
_exptl_absorpt_process_details
; 
 Analytical Absorption (De Meulenaer & Tompa, 1965) 
;
_exptl_crystal_colour yellow
_exptl_crystal_density_diffrn 1.155
_exptl_crystal_density_method 'not measured'
_exptl_crystal_description plate
_exptl_crystal_F_000 2416.000
_exptl_crystal_size_max 0.210
_exptl_crystal_size_mid 0.150
_exptl_crystal_size_min 0.080
_platon_squeeze_details
;
During the structure solution, only two toluene solvate 
molecules could be located and successfully refined or 
modeled; electron density difference maps revealed that 
there was considerable disorder involving at least 
three additional toluene molecules per unit cell.  
From history, the remaining solvate was confirmed as 
toluene in a volume of 837.3 \%A3 per unit cell (12.9%).  
It appeared that the cavity areas contained approximately 
three (but perhaps more) toluene, located near the center 
of symmetry at (0, 0, .5) and in a long channel centered 
at the general position (0.5, 0.651, 0) as shown in the 
projection below.  Modeling with or without restraints 
was unsuccessful, as was step by step acquisition of peaks 
using successive electron density difference maps.  Thus, 
the structure factors were modified using the PLATON SQUEEZE
 technique, in order to produce a new structure factor set.  
PLATON reported a total electron density of 178 e- per unit cell, 
likely representing 3-4 toluene molecules, consistent with our 
earlier observations.  Use of the SQUEEZE technique resulted 
in a decrease of ca. 3.0 % in R. 
;
_refine_diff_density_max 1.09
_refine_diff_density_min -0.93
_refine_ls_extinction_method None
_refine_ls_goodness_of_fit_ref 0.9702
_refine_ls_hydrogen_treatment constr
_refine_ls_matrix_type full
_refine_ls_number_parameters 1254
_refine_ls_number_reflns 20534
_refine_ls_number_restraints 6
_refine_ls_R_factor_all 0.0716
_refine_ls_R_factor_gt 0.0468
_refine_ls_shift/su_max 0.0073762
_refine_ls_shift/su_mean 0.0000925
_refine_ls_structure_factor_coef Fsqd
_refine_ls_weighting_details
;
 Method= Modified Sheldrick 
 w=1/[\s^2^(F^2^) + ( 0.05P)^2^ + 9.15P] 
 ,where P=(max(Fo^2^,0) + 2Fc^2^)/3 
;
_refine_ls_weighting_scheme calc
_refine_ls_wR_factor_all 0.1088
_refine_ls_wR_factor_gt 0.1013
_refine_ls_wR_factor_ref 0.1088
_reflns_limit_h_max 17
_reflns_limit_h_min -17
_reflns_limit_k_max 18
_reflns_limit_k_min -18
_reflns_limit_l_max 31
_reflns_limit_l_min 0
_reflns_number_gt 15320
_reflns_number_total 20534
_reflns_threshold_expression I>2.0\s(I)
_oxford_diffrn_Wilson_B_factor 1.44
_oxford_diffrn_Wilson_scale 340.20
_oxford_refine_ls_r_factor_ref 0.0716
_oxford_refine_ls_scale 0.080340(10)
_oxford_reflns_number_all 20534
_oxford_reflns_threshold_expression_ref I>-10.0\s(I)
_oxford_structure_analysis_title 'JK_858_0m in P-1'
_cod_data_source_file c6dt01498d2.cif
_cod_data_source_block 6
_cod_depositor_comments 'Adding full bibliography for 7039558--7039562.cif.'
_cod_original_cell_volume 6515.52(16)
_cod_original_sg_symbol_H-M 'P -1 '
_cod_original_formula_sum 'C59 H95 Co1 N5 O1 P3 Zr1'
_cod_database_code 7039561

loop_
_symmetry_equiv_pos_as_xyz
x,y,z
-x,-y,-z

loop_
_atom_site_label
_atom_site_type_symbol
_atom_site_fract_x
_atom_site_fract_y
_atom_site_fract_z
_atom_site_U_iso_or_equiv
_atom_site_occupancy
_atom_site_adp_type
_atom_site_refinement_flags_posn
_atom_site_refinement_flags_adp
_atom_site_refinement_flags_occupancy
_atom_site_disorder_assembly
_atom_site_disorder_group
Zr1 Zr 0.79852(2) 0.44795(2) 0.684771(12) 0.0152 1.0000 Uani . . . . .
Zr2 Zr 1.02441(2) 0.73485(2) 0.814021(12) 0.0148 1.0000 Uani . . . . .
Co1 Co 0.69995(3) 0.36710(3) 0.647502(18) 0.0188 1.0000 Uani . . . . .
Co2 Co 1.09001(3) 0.86159(3) 0.838065(18) 0.0185 1.0000 Uani . . . . .
P1 P 0.66009(7) 0.38183(6) 0.72707(3) 0.0168 1.0000 Uani . . . . .
P2 P 0.84890(7) 0.29318(6) 0.62586(3) 0.0182 1.0000 Uani . . . . .
P3 P 0.66010(7) 0.50242(6) 0.61370(3) 0.0197 1.0000 Uani . . . . .
P4 P 1.14148(7) 0.74978(6) 0.89025(3) 0.0209 1.0000 Uani . . . . .
P5 P 0.93485(7) 0.91607(6) 0.84193(3) 0.0184 1.0000 Uani . . . . .
P6 P 1.15152(7) 0.81520(6) 0.76421(3) 0.0185 1.0000 Uani . . . . .
O2 O 0.9470(2) 0.4665(2) 0.78634(11) 0.0288(9) 0.848(5) Uiso . . P 1 1
N1 N 0.7383(2) 0.41724(18) 0.75141(10) 0.0173 1.0000 Uani . . . . .
N2 N 0.9105(2) 0.35065(18) 0.64643(10) 0.0169 1.0000 Uani . . . . .
N3 N 0.7103(2) 0.55871(19) 0.64569(10) 0.0180 1.0000 Uani . . . . .
N4 N 0.5951(2) 0.2678(2) 0.60050(12) 0.0259 1.0000 Uani . . . . .
N5 N 0.9698(4) 0.6454(4) 0.7794(2) 0.020(2) 0.848(5) Uiso . . P 1 1
N6 N 0.9574(3) 0.6358(3) 0.82358(16) 0.0294(11) 0.848(5) Uiso . . P 1 1
N7 N 1.1153(2) 0.66533(18) 0.86963(10) 0.0179 1.0000 Uani . . . . .
N8 N 0.8955(2) 0.83266(18) 0.83594(10) 0.0164 1.0000 Uani . . . . .
N9 N 1.0889(2) 0.75620(18) 0.74509(10) 0.0172 1.0000 Uani . . . . .
N10 N 1.1652(3) 0.9953(2) 0.87300(13) 0.0368 1.0000 Uani . . . . .
C1 C 0.7489(3) 0.4408(2) 0.79997(13) 0.0188 1.0000 Uani . . . . .
C2 C 0.7226(3) 0.5290(2) 0.81162(13) 0.0205 1.0000 Uani . . . . .
C3 C 0.7346(3) 0.5513(3) 0.85783(14) 0.0266 1.0000 Uani . . . . .
C4 C 0.7725(3) 0.4901(3) 0.89316(14) 0.0283 1.0000 Uani . . . . .
C5 C 0.8034(3) 0.4033(3) 0.88015(13) 0.0262 1.0000 Uani . . . . .
C6 C 0.7936(3) 0.3773(2) 0.83451(13) 0.0201 1.0000 Uani . . . . .
C7 C 0.6833(3) 0.6018(2) 0.77555(14) 0.0298 1.0000 Uani . . . . .
C8 C 0.7828(4) 0.5158(3) 0.94398(15) 0.0440 1.0000 Uani . . . . .
C9 C 0.8366(3) 0.2815(2) 0.82397(14) 0.0248 1.0000 Uani . . . . .
C10 C 0.6610(3) 0.2782(2) 0.75875(13) 0.0217 1.0000 Uani . . . . .
C11 C 0.6220(3) 0.2883(3) 0.81111(14) 0.0280 1.0000 Uani . . . . .
C12 C 0.6148(3) 0.2263(3) 0.73123(14) 0.0289 1.0000 Uani . . . . .
C13 C 0.5425(3) 0.4632(2) 0.74082(14) 0.0224 1.0000 Uani . . . . .
C14 C 0.4654(3) 0.4335(3) 0.72428(16) 0.0325 1.0000 Uani . . . . .
C15 C 0.5174(3) 0.4991(3) 0.79216(14) 0.0299 1.0000 Uani . . . . .
C16 C 1.0079(3) 0.3368(2) 0.64877(14) 0.0215 1.0000 Uani . . . . .
C17 C 1.0579(3) 0.3666(2) 0.61180(14) 0.0232 1.0000 Uani . . . . .
C18 C 1.1483(3) 0.3627(3) 0.61980(16) 0.0314 1.0000 Uani . . . . .
C19 C 1.1911(3) 0.3310(3) 0.66235(17) 0.0342 1.0000 Uani . . . . .
C20 C 1.1425(3) 0.3001(3) 0.69729(16) 0.0321 1.0000 Uani . . . . .
C21 C 1.0520(3) 0.3025(2) 0.69200(14) 0.0252 1.0000 Uani . . . . .
C22 C 1.0192(3) 0.4024(3) 0.56412(14) 0.0297 1.0000 Uani . . . . .
C23 C 1.2887(3) 0.3292(3) 0.6702(2) 0.0532 1.0000 Uani . . . . .
C24 C 1.0022(3) 0.2723(3) 0.73332(14) 0.0332 1.0000 Uani . . . . .
C25 C 0.8827(3) 0.2737(2) 0.56028(13) 0.0224 1.0000 Uani . . . . .
C26 C 0.9830(3) 0.2192(3) 0.54719(14) 0.0301 1.0000 Uani . . . . .
C27 C 0.8178(3) 0.2395(3) 0.53394(14) 0.0340 1.0000 Uani . . . . .
C28 C 0.8866(3) 0.1821(2) 0.65555(14) 0.0224 1.0000 Uani . . . . .
C29 C 0.9906(3) 0.1279(2) 0.65150(14) 0.0278 1.0000 Uani . . . . .
C30 C 0.8306(3) 0.1256(3) 0.64221(16) 0.0327 1.0000 Uani . . . . .
C31 C 0.7094(2) 0.6472(2) 0.64083(13) 0.0183 1.0000 Uani . . . . .
C32 C 0.6349(3) 0.7190(2) 0.65897(13) 0.0208 1.0000 Uani . . . . .
C33 C 0.6372(3) 0.8035(2) 0.65112(14) 0.0269 1.0000 Uani . . . . .
C34 C 0.7119(3) 0.8202(2) 0.62763(14) 0.0264 1.0000 Uani . . . . .
C35 C 0.7878(3) 0.7494(2) 0.61366(13) 0.0235 1.0000 Uani . . . . .
C36 C 0.7884(3) 0.6638(2) 0.62052(13) 0.0210 1.0000 Uani . . . . .
C37 C 0.5515(3) 0.7120(3) 0.68754(14) 0.0274 1.0000 Uani . . . . .
C38 C 0.7104(3) 0.9124(3) 0.61884(17) 0.0376 1.0000 Uani . . . . .
C39 C 0.8742(3) 0.5906(2) 0.60396(14) 0.0266 1.0000 Uani . . . . .
C40 C 0.5322(3) 0.5636(3) 0.61359(14) 0.0259 1.0000 Uani . . . . .
C41 C 0.5009(3) 0.6498(3) 0.58438(15) 0.0321 1.0000 Uani . . . . .
C42 C 0.4742(3) 0.5088(3) 0.60121(15) 0.0336 1.0000 Uani . . . . .
C43 C 0.7025(3) 0.5035(3) 0.54920(13) 0.0255 1.0000 Uani . . . . .
C44 C 0.6524(3) 0.4622(3) 0.51699(15) 0.0378 1.0000 Uani . . . . .
C45 C 0.7067(3) 0.5884(3) 0.52541(14) 0.0315 1.0000 Uani . . . . .
C46 C 0.6324(3) 0.3094(2) 0.61827(13) 0.0206 1.0000 Uani . . . . .
C47 C 0.5526(3) 0.2098(3) 0.58084(15) 0.0331 1.0000 Uani . . . . .
C48 C 0.6239(4) 0.1509(4) 0.5450(2) 0.0714 1.0000 Uani . . . . .
C49 C 0.5290(3) 0.1562(3) 0.62234(16) 0.0383 1.0000 Uani . . . . .
C50 C 0.4662(4) 0.2669(4) 0.55666(19) 0.0605 1.0000 Uani . . . . .
C51 C 1.0470(4) 0.3714(4) 0.8391(2) 0.0429(16) 0.848(5) Uiso . . P 1 1
C52 C 1.0276(5) 0.4533(4) 0.8128(2) 0.0427(19) 0.848(5) Uiso . . P 1 1
C53 C 0.9255(3) 0.5250(3) 0.74942(16) 0.0213(11) 0.848(5) Uiso . . P 1 1
C54 C 0.9435(3) 0.5998(3) 0.74357(18) 0.0230(11) 0.848(5) Uiso . . P 1 1
C55 C 1.1357(3) 0.5783(2) 0.88945(13) 0.0206 1.0000 Uani . . . . .
C56 C 1.2194(3) 0.5116(2) 0.87746(13) 0.0216 1.0000 Uani . . . . .
C57 C 1.2385(3) 0.4291(2) 0.89888(14) 0.0262 1.0000 Uani . . . . .
C58 C 1.1769(3) 0.4081(2) 0.93074(13) 0.0277 1.0000 Uani . . . . .
C59 C 1.0916(3) 0.4726(3) 0.93998(14) 0.0309 1.0000 Uani . . . . .
C60 C 1.0698(3) 0.5564(2) 0.92009(14) 0.0255 1.0000 Uani . . . . .
C61 C 0.9752(3) 0.6205(3) 0.93164(17) 0.0408 1.0000 Uani . . . . .
C62 C 1.1997(3) 0.3179(3) 0.95345(16) 0.0426 1.0000 Uani . . . . .
C63 C 1.2921(3) 0.5250(3) 0.84237(14) 0.0271 1.0000 Uani . . . . .
C64 C 1.0796(3) 0.7777(3) 0.95071(13) 0.0279 1.0000 Uani . . . . .
C65 C 1.1040(4) 0.7105(3) 0.99241(16) 0.0512 1.0000 Uani . . . . .
C66 C 1.0789(3) 0.8651(3) 0.96902(15) 0.0369 1.0000 Uani . . . . .
C67 C 1.2682(3) 0.7107(3) 0.90174(15) 0.0284 1.0000 Uani . . . . .
C68 C 1.3057(3) 0.6360(3) 0.93827(16) 0.0430 1.0000 Uani . . . . .
C69 C 1.3037(3) 0.7842(3) 0.91370(16) 0.0354 1.0000 Uani . . . . .
C70 C 0.8038(2) 0.8292(2) 0.83674(13) 0.0176 1.0000 Uani . . . . .
C71 C 0.7614(3) 0.8285(2) 0.79303(14) 0.0212 1.0000 Uani . . . . .
C72 C 0.6724(3) 0.8230(2) 0.79484(15) 0.0279 1.0000 Uani . . . . .
C73 C 0.6231(3) 0.8184(2) 0.83775(17) 0.0307 1.0000 Uani . . . . .
C74 C 0.6673(3) 0.8152(3) 0.87989(16) 0.0323 1.0000 Uani . . . . .
C75 C 0.7563(3) 0.8188(2) 0.88055(14) 0.0232 1.0000 Uani . . . . .
C76 C 0.8082(3) 0.8317(3) 0.74460(13) 0.0275 1.0000 Uani . . . . .
C77 C 0.5259(3) 0.8149(3) 0.8389(2) 0.0524 1.0000 Uani . . . . .
C78 C 0.7974(3) 0.8115(3) 0.92867(14) 0.0350 1.0000 Uani . . . . .
C79 C 0.8932(3) 0.9929(2) 0.79028(14) 0.0230 1.0000 Uani . . . . .
C80 C 0.7882(3) 1.0365(3) 0.78615(15) 0.0338 1.0000 Uani . . . . .
C81 C 0.9404(3) 1.0617(3) 0.78431(15) 0.0331 1.0000 Uani . . . . .
C82 C 0.8765(3) 0.9777(2) 0.89723(14) 0.0255 1.0000 Uani . . . . .
C83 C 0.7699(3) 1.0149(3) 0.90160(15) 0.0356 1.0000 Uani . . . . .
C84 C 0.9130(3) 1.0514(3) 0.90747(16) 0.0403 1.0000 Uani . . . . .
C85 C 1.0911(2) 0.7183(2) 0.69910(12) 0.0176 1.0000 Uani . . . . .
C86 C 1.1388(2) 0.6286(2) 0.69232(13) 0.0187 1.0000 Uani . . . . .
C87 C 1.1423(3) 0.5934(2) 0.64679(13) 0.0231 1.0000 Uani . . . . .
C88 C 1.0992(3) 0.6434(3) 0.60807(13) 0.0228 1.0000 Uani . . . . .
C89 C 1.0472(3) 0.7298(3) 0.61597(13) 0.0227 1.0000 Uani . . . . .
C90 C 1.0406(2) 0.7680(2) 0.66087(13) 0.0185 1.0000 Uani . . . . .
C91 C 1.1859(3) 0.5690(2) 0.73222(14) 0.0255 1.0000 Uani . . . . .
C92 C 1.1086(3) 0.6046(3) 0.55842(14) 0.0326 1.0000 Uani . . . . .
C93 C 0.9771(3) 0.8611(2) 0.66605(14) 0.0246 1.0000 Uani . . . . .
C94 C 1.2754(3) 0.7424(2) 0.75971(14) 0.0245 1.0000 Uani . . . . .
C95 C 1.3178(3) 0.7019(3) 0.71119(15) 0.0308 1.0000 Uani . . . . .
C96 C 1.3406(3) 0.7827(3) 0.78134(16) 0.0330 1.0000 Uani . . . . .
C97 C 1.1440(3) 0.9075(2) 0.72028(13) 0.0232 1.0000 Uani . . . . .
C98 C 1.1839(3) 0.8853(3) 0.66818(14) 0.0292 1.0000 Uani . . . . .
C99 C 1.1840(3) 0.9737(3) 0.73901(15) 0.0299 1.0000 Uani . . . . .
C100 C 1.1377(3) 0.9423(3) 0.85831(14) 0.0265 1.0000 Uani . . . . .
C101 C 1.2030(3) 1.0587(3) 0.88825(17) 0.0357 1.0000 Uani . . . . .
C102 C 1.1593(5) 1.1414(3) 0.8609(3) 0.0941 1.0000 Uani . . . . .
C103 C 1.1858(5) 1.0664(4) 0.9420(2) 0.0894 1.0000 Uani . . . . .
C104 C 1.3067(4) 1.0251(4) 0.8762(3) 0.0887 1.0000 Uani . . . . .
C105 C 0.5206(5) 0.9773(4) 0.2601(2) 0.0875 1.0000 Uani . . . . .
C106 C 0.5342(4) 0.9150(3) 0.2190(2) 0.0537 1.0000 Uani . . . . .
C107 C 0.6066(4) 0.8358(4) 0.2193(2) 0.0600 1.0000 Uani . . . . .
C108 C 0.6193(4) 0.7790(4) 0.1816(2) 0.0642 1.0000 Uani . . . . .
C109 C 0.5621(4) 0.7996(3) 0.1434(2) 0.0573 1.0000 Uani . . . . .
C110 C 0.4910(3) 0.8790(3) 0.1436(2) 0.0525 1.0000 Uani . . . . .
C111 C 0.4770(3) 0.9364(3) 0.1805(2) 0.0513 1.0000 Uani . . . . .
C112 C 0.2604(5) 1.1867(4) 0.5154(2) 0.0848 1.0000 Uani . . . . .
C113 C 0.3023(4) 1.1184(4) 0.5494(2) 0.0622 1.0000 Uani . . . . .
C114 C 0.3776(3) 1.0451(3) 0.5355(2) 0.0523 1.0000 Uani . . . . .
C115 C 0.4132(5) 0.9791(5) 0.5707(2) 0.0819 1.0000 Uani . . . . .
C116 C 0.3818(5) 0.9859(5) 0.6169(3) 0.0872 1.0000 Uani . . . . .
C117 C 0.3057(4) 1.0598(4) 0.6284(3) 0.0775 1.0000 Uani . . . . .
C118 C 0.2657(4) 1.1261(4) 0.59678(19) 0.0536 1.0000 Uani . . . . .
H31 H 0.7160 0.6096 0.8651 0.0319 1.0000 Uiso R . . . .
H51 H 0.8313 0.3599 0.9031 0.0303 1.0000 Uiso R . . . .
H71 H 0.7302 0.6244 0.7638 0.0456 1.0000 Uiso R . . . .
H72 H 0.6329 0.6470 0.7898 0.0451 1.0000 Uiso R . . . .
H73 H 0.6617 0.5824 0.7490 0.0452 1.0000 Uiso R . . . .
H81 H 0.7663 0.5777 0.9453 0.0659 1.0000 Uiso R . . . .
H82 H 0.7423 0.4975 0.9659 0.0659 1.0000 Uiso R . . . .
H83 H 0.8455 0.4889 0.9537 0.0659 1.0000 Uiso R . . . .
H91 H 0.7998 0.2494 0.8390 0.0369 1.0000 Uiso R . . . .
H92 H 0.8430 0.2710 0.7897 0.0371 1.0000 Uiso R . . . .
H93 H 0.8977 0.2568 0.8365 0.0372 1.0000 Uiso R . . . .
H101 H 0.7255 0.2431 0.7593 0.0259 1.0000 Uiso R . . . .
H111 H 0.6428 0.3286 0.8283 0.0414 1.0000 Uiso R . . . .
H113 H 0.5548 0.3092 0.8123 0.0412 1.0000 Uiso R . . . .
H112 H 0.6421 0.2322 0.8277 0.0417 1.0000 Uiso R . . . .
H121 H 0.6438 0.2121 0.6998 0.0430 1.0000 Uiso R . . . .
H123 H 0.6208 0.1736 0.7487 0.0424 1.0000 Uiso R . . . .
H122 H 0.5502 0.2589 0.7291 0.0425 1.0000 Uiso R . . . .
H131 H 0.5414 0.5126 0.7200 0.0268 1.0000 Uiso R . . . .
H142 H 0.4528 0.3921 0.7477 0.0488 1.0000 Uiso R . . . .
H141 H 0.4821 0.4050 0.6932 0.0485 1.0000 Uiso R . . . .
H143 H 0.4082 0.4826 0.7208 0.0486 1.0000 Uiso R . . . .
H152 H 0.4640 0.5513 0.7916 0.0447 1.0000 Uiso R . . . .
H151 H 0.5679 0.5128 0.8039 0.0444 1.0000 Uiso R . . . .
H153 H 0.5043 0.4564 0.8137 0.0448 1.0000 Uiso R . . . .
H181 H 1.1807 0.3832 0.5950 0.0377 1.0000 Uiso R . . . .
H201 H 1.1702 0.2768 0.7262 0.0381 1.0000 Uiso R . . . .
H221 H 1.0293 0.4568 0.5570 0.0448 1.0000 Uiso R . . . .
H223 H 0.9547 0.4132 0.5649 0.0444 1.0000 Uiso R . . . .
H222 H 1.0488 0.3638 0.5387 0.0446 1.0000 Uiso R . . . .
H231 H 1.2958 0.3402 0.7032 0.0801 1.0000 Uiso R . . . .
H233 H 1.3014 0.3725 0.6492 0.0803 1.0000 Uiso R . . . .
H232 H 1.3316 0.2725 0.6616 0.0797 1.0000 Uiso R . . . .
H241 H 1.0450 0.2350 0.7548 0.0505 1.0000 Uiso R . . . .
H243 H 0.9654 0.2413 0.7223 0.0501 1.0000 Uiso R . . . .
H242 H 0.9618 0.3209 0.7514 0.0500 1.0000 Uiso R . . . .
H251 H 0.8735 0.3312 0.5463 0.0261 1.0000 Uiso R . . . .
H262 H 1.0251 0.2305 0.5679 0.0450 1.0000 Uiso R . . . .
H261 H 0.9908 0.1582 0.5502 0.0449 1.0000 Uiso R . . . .
H263 H 0.9995 0.2310 0.5141 0.0448 1.0000 Uiso R . . . .
H272 H 0.7544 0.2715 0.5423 0.0504 1.0000 Uiso R . . . .
H271 H 0.8295 0.1789 0.5422 0.0507 1.0000 Uiso R . . . .
H273 H 0.8278 0.2441 0.4995 0.0506 1.0000 Uiso R . . . .
H281 H 0.8715 0.1943 0.6893 0.0261 1.0000 Uiso R . . . .
H291 H 1.0039 0.0841 0.6768 0.0420 1.0000 Uiso R . . . .
H292 H 1.0048 0.0992 0.6211 0.0418 1.0000 Uiso R . . . .
H293 H 1.0286 0.1639 0.6543 0.0419 1.0000 Uiso R . . . .
H301 H 0.8413 0.0775 0.6647 0.0489 1.0000 Uiso R . . . .
H302 H 0.8507 0.1032 0.6106 0.0488 1.0000 Uiso R . . . .
H303 H 0.7661 0.1594 0.6436 0.0491 1.0000 Uiso R . . . .
H331 H 0.5864 0.8505 0.6622 0.0316 1.0000 Uiso R . . . .
H351 H 0.8404 0.7581 0.5986 0.0277 1.0000 Uiso R . . . .
H371 H 0.5412 0.7457 0.7160 0.0407 1.0000 Uiso R . . . .
H373 H 0.5595 0.6531 0.6973 0.0407 1.0000 Uiso R . . . .
H372 H 0.4956 0.7354 0.6704 0.0410 1.0000 Uiso R . . . .
H381 H 0.6494 0.9517 0.6151 0.0564 1.0000 Uiso R . . . .
H383 H 0.7346 0.9316 0.6446 0.0567 1.0000 Uiso R . . . .
H382 H 0.7465 0.9160 0.5903 0.0567 1.0000 Uiso R . . . .
H391 H 0.8582 0.5443 0.5921 0.0405 1.0000 Uiso R . . . .
H393 H 0.9092 0.6098 0.5787 0.0399 1.0000 Uiso R . . . .
H392 H 0.9118 0.5684 0.6302 0.0404 1.0000 Uiso R . . . .
H401 H 0.5152 0.5789 0.6476 0.0305 1.0000 Uiso R . . . .
H412 H 0.4386 0.6843 0.5943 0.0473 1.0000 Uiso R . . . .
H411 H 0.5410 0.6822 0.5881 0.0478 1.0000 Uiso R . . . .
H413 H 0.5035 0.6371 0.5509 0.0477 1.0000 Uiso R . . . .
H422 H 0.4097 0.5387 0.6087 0.0498 1.0000 Uiso R . . . .
H421 H 0.4822 0.4978 0.5675 0.0500 1.0000 Uiso R . . . .
H423 H 0.4932 0.4538 0.6187 0.0500 1.0000 Uiso R . . . .
H431 H 0.7654 0.4644 0.5490 0.0308 1.0000 Uiso R . . . .
H441 H 0.6868 0.4478 0.4863 0.0565 1.0000 Uiso R . . . .
H442 H 0.5912 0.5025 0.5114 0.0560 1.0000 Uiso R . . . .
H443 H 0.6467 0.4106 0.5319 0.0569 1.0000 Uiso R . . . .
H451 H 0.6456 0.6271 0.5191 0.0468 1.0000 Uiso R . . . .
H452 H 0.7432 0.5761 0.4955 0.0468 1.0000 Uiso R . . . .
H453 H 0.7338 0.6168 0.5458 0.0467 1.0000 Uiso R . . . .
H481 H 0.6817 0.1200 0.5594 0.1068 1.0000 Uiso R . . . .
H482 H 0.6002 0.1089 0.5332 0.1067 1.0000 Uiso R . . . .
H483 H 0.6347 0.1865 0.5180 0.1066 1.0000 Uiso R . . . .
H491 H 0.5852 0.1197 0.6360 0.0579 1.0000 Uiso R . . . .
H492 H 0.4974 0.1204 0.6100 0.0580 1.0000 Uiso R . . . .
H493 H 0.4903 0.1945 0.6468 0.0577 1.0000 Uiso R . . . .
H501 H 0.4242 0.3082 0.5790 0.0906 1.0000 Uiso R . . . .
H502 H 0.4836 0.2990 0.5300 0.0907 1.0000 Uiso R . . . .
H503 H 0.4370 0.2294 0.5448 0.0907 1.0000 Uiso R . . . .
H571 H 1.2956 0.3872 0.8911 0.0316 1.0000 Uiso R . . . .
H591 H 1.0476 0.4579 0.9605 0.0371 1.0000 Uiso R . . . .
H612 H 0.9394 0.6327 0.9039 0.0612 1.0000 Uiso R . . . .
H611 H 0.9768 0.6745 0.9422 0.0620 1.0000 Uiso R . . . .
H613 H 0.9418 0.5991 0.9559 0.0612 1.0000 Uiso R . . . .
H622 H 1.1459 0.3014 0.9568 0.0639 1.0000 Uiso R . . . .
H621 H 1.2235 0.3162 0.9845 0.0643 1.0000 Uiso R . . . .
H623 H 1.2461 0.2759 0.9340 0.0637 1.0000 Uiso R . . . .
H631 H 1.3478 0.5193 0.8578 0.0411 1.0000 Uiso R . . . .
H632 H 1.3072 0.4820 0.8185 0.0410 1.0000 Uiso R . . . .
H633 H 1.2701 0.5807 0.8263 0.0408 1.0000 Uiso R . . . .
H641 H 1.0158 0.7849 0.9443 0.0323 1.0000 Uiso R . . . .
H651 H 1.0522 0.7220 1.0155 0.0767 1.0000 Uiso R . . . .
H652 H 1.1171 0.6530 0.9809 0.0768 1.0000 Uiso R . . . .
H653 H 1.1578 0.7120 1.0084 0.0768 1.0000 Uiso R . . . .
H662 H 1.0661 0.9096 0.9436 0.0549 1.0000 Uiso R . . . .
H661 H 1.0323 0.8835 0.9950 0.0547 1.0000 Uiso R . . . .
H663 H 1.1371 0.8577 0.9815 0.0549 1.0000 Uiso R . . . .
H671 H 1.2978 0.6898 0.8704 0.0344 1.0000 Uiso R . . . .
H681 H 1.2751 0.5940 0.9372 0.0636 1.0000 Uiso R . . . .
H682 H 1.3712 0.6072 0.9306 0.0641 1.0000 Uiso R . . . .
H683 H 1.2982 0.6574 0.9705 0.0639 1.0000 Uiso R . . . .
H691 H 1.3708 0.7600 0.9123 0.0525 1.0000 Uiso R . . . .
H692 H 1.2808 0.8050 0.9456 0.0524 1.0000 Uiso R . . . .
H693 H 1.2843 0.8313 0.8910 0.0525 1.0000 Uiso R . . . .
H721 H 0.6461 0.8222 0.7658 0.0327 1.0000 Uiso R . . . .
H741 H 0.6357 0.8113 0.9093 0.0383 1.0000 Uiso R . . . .
H762 H 0.7912 0.8907 0.7329 0.0412 1.0000 Uiso R . . . .
H761 H 0.8738 0.8079 0.7446 0.0411 1.0000 Uiso R . . . .
H763 H 0.7875 0.8005 0.7225 0.0410 1.0000 Uiso R . . . .
H772 H 0.5240 0.7615 0.8541 0.0794 1.0000 Uiso R . . . .
H771 H 0.5049 0.8191 0.8070 0.0790 1.0000 Uiso R . . . .
H773 H 0.4842 0.8611 0.8573 0.0794 1.0000 Uiso R . . . .
H782 H 0.7975 0.7587 0.9447 0.0517 1.0000 Uiso R . . . .
H781 H 0.7621 0.8592 0.9488 0.0516 1.0000 Uiso R . . . .
H783 H 0.8611 0.8105 0.9251 0.0519 1.0000 Uiso R . . . .
H791 H 0.9147 0.9559 0.7630 0.0280 1.0000 Uiso R . . . .
H801 H 0.7565 0.9958 0.7928 0.0504 1.0000 Uiso R . . . .
H802 H 0.7636 1.0827 0.8083 0.0510 1.0000 Uiso R . . . .
H803 H 0.7741 1.0599 0.7547 0.0508 1.0000 Uiso R . . . .
H811 H 1.0069 1.0346 0.7859 0.0499 1.0000 Uiso R . . . .
H812 H 0.9274 1.0926 0.7542 0.0499 1.0000 Uiso R . . . .
H813 H 0.9173 1.1027 0.8096 0.0497 1.0000 Uiso R . . . .
H821 H 0.8939 0.9346 0.9232 0.0306 1.0000 Uiso R . . . .
H831 H 0.7492 1.0239 0.9351 0.0525 1.0000 Uiso R . . . .
H833 H 0.7440 0.9759 0.8887 0.0528 1.0000 Uiso R . . . .
H832 H 0.7474 1.0704 0.8841 0.0526 1.0000 Uiso R . . . .
H841 H 0.9791 1.0338 0.9028 0.0597 1.0000 Uiso R . . . .
H843 H 0.8849 1.1018 0.8870 0.0597 1.0000 Uiso R . . . .
H842 H 0.8946 1.0687 0.9400 0.0601 1.0000 Uiso R . . . .
H871 H 1.1757 0.5345 0.6421 0.0278 1.0000 Uiso R . . . .
H891 H 1.0169 0.7633 0.5908 0.0264 1.0000 Uiso R . . . .
H911 H 1.2393 0.5806 0.7404 0.0388 1.0000 Uiso R . . . .
H912 H 1.1467 0.5753 0.7608 0.0385 1.0000 Uiso R . . . .
H913 H 1.2058 0.5101 0.7225 0.0381 1.0000 Uiso R . . . .
H921 H 1.1317 0.5421 0.5602 0.0494 1.0000 Uiso R . . . .
H923 H 1.0505 0.6222 0.5440 0.0490 1.0000 Uiso R . . . .
H922 H 1.1500 0.6232 0.5370 0.0494 1.0000 Uiso R . . . .
H931 H 1.0040 0.8992 0.6485 0.0372 1.0000 Uiso R . . . .
H933 H 0.9656 0.8776 0.6990 0.0368 1.0000 Uiso R . . . .
H932 H 0.9195 0.8669 0.6523 0.0364 1.0000 Uiso R . . . .
H941 H 1.2755 0.6943 0.7815 0.0282 1.0000 Uiso R . . . .
H951 H 1.3720 0.6519 0.7171 0.0455 1.0000 Uiso R . . . .
H952 H 1.3350 0.7448 0.6914 0.0459 1.0000 Uiso R . . . .
H953 H 1.2745 0.6848 0.6948 0.0460 1.0000 Uiso R . . . .
H961 H 1.3560 0.8206 0.7573 0.0489 1.0000 Uiso R . . . .
H962 H 1.3964 0.7366 0.7907 0.0489 1.0000 Uiso R . . . .
H963 H 1.3096 0.8155 0.8097 0.0485 1.0000 Uiso R . . . .
H971 H 1.0777 0.9385 0.7186 0.0276 1.0000 Uiso R . . . .
H981 H 1.1602 0.9361 0.6478 0.0436 1.0000 Uiso R . . . .
H983 H 1.1680 0.8385 0.6555 0.0432 1.0000 Uiso R . . . .
H982 H 1.2512 0.8676 0.6672 0.0439 1.0000 Uiso R . . . .
H991 H 1.2503 0.9507 0.7357 0.0453 1.0000 Uiso R . . . .
H993 H 1.1656 0.9860 0.7726 0.0445 1.0000 Uiso R . . . .
H992 H 1.1617 1.0274 0.7205 0.0449 1.0000 Uiso R . . . .
H1021 H 1.0948 1.1646 0.8734 0.1406 1.0000 Uiso R . . . .
H1023 H 1.1620 1.1299 0.8272 0.1410 1.0000 Uiso R . . . .
H1022 H 1.1911 1.1816 0.8667 0.1408 1.0000 Uiso R . . . .
H1031 H 1.2136 1.1058 0.9530 0.1335 1.0000 Uiso R . . . .
H1033 H 1.1197 1.0891 0.9489 0.1342 1.0000 Uiso R . . . .
H1032 H 1.2128 1.0097 0.9575 0.1340 1.0000 Uiso R . . . .
H1041 H 1.3169 1.0161 0.8419 0.1332 1.0000 Uiso R . . . .
H1043 H 1.3345 0.9713 0.8942 0.1330 1.0000 Uiso R . . . .
H1042 H 1.3315 1.0689 0.8846 0.1329 1.0000 Uiso R . . . .
H1051 H 0.5563 0.9475 0.2868 0.1309 1.0000 Uiso R . . . .
H1053 H 0.5404 1.0249 0.2495 0.1310 1.0000 Uiso R . . . .
H1052 H 0.4565 1.0003 0.2701 0.1312 1.0000 Uiso R . . . .
H1071 H 0.6463 0.8218 0.2448 0.0718 1.0000 Uiso R . . . .
H1081 H 0.6671 0.7259 0.1820 0.0770 1.0000 Uiso R . . . .
H1091 H 0.5719 0.7610 0.1180 0.0691 1.0000 Uiso R . . . .
H1101 H 0.4513 0.8947 0.1176 0.0633 1.0000 Uiso R . . . .
H1111 H 0.4283 0.9892 0.1802 0.0619 1.0000 Uiso R . . . .
H1141 H 0.4029 1.0407 0.5042 0.0628 1.0000 Uiso R . . . .
H1151 H 0.4595 0.9265 0.5621 0.0979 1.0000 Uiso R . . . .
H1161 H 0.4091 0.9414 0.6401 0.1054 1.0000 Uiso R . . . .
H1171 H 0.2797 1.0642 0.6606 0.0934 1.0000 Uiso R . . . .
H1181 H 0.2151 1.1748 0.6064 0.0641 1.0000 Uiso R . . . .
N60 N 0.9110(13) 0.4462(13) 0.7337(7) 0.016(5) 0.152(5) Uiso . . P 1 2
O20 O 0.9657(11) 0.5255(11) 0.8081(5) 0.026(4) 0.152(5) Uiso D U P 1 2
C530 C 0.9441(14) 0.5922(14) 0.7769(8) 0.012(5) 0.152(5) Uiso D U P 1 2
C540 C 0.895(2) 0.590(2) 0.7391(12) 0.047(9) 0.152(5) Uiso D . P 1 2
N50 N 0.871(2) 0.5241(19) 0.7217(11) 0.029(10) 0.152(5) Uiso D . P 1 2
O1 O 0.8822(3) 0.5008(3) 0.71644(15) 0.0207(12) 0.848(5) Uiso . . P 1 1
O10 O 0.9696(16) 0.6538(16) 0.7894(10) 0.014(8) 0.152(5) Uiso . . P 1 2
C510 C 1.0797(19) 0.3636(16) 0.8272(9) 0.014(4) 0.152(5) Uiso . U P 1 2
C520 C 1.0466(18) 0.4456(16) 0.8021(10) 0.015(4) 0.152(5) Uiso D U P 1 2
H5102 H 1.0999 0.3172 0.8043 0.0211 0.152(5) Uiso R . P 1 2
H5101 H 1.1308 0.3620 0.8458 0.0210 0.152(5) Uiso R . P 1 2
H5103 H 1.0302 0.3568 0.8485 0.0210 0.152(5) Uiso R . P 1 2
H5202 H 1.0976 0.4676 0.8037 0.0171 0.152(5) Uiso R . P 1 2
H5201 H 1.0433 0.4294 0.7691 0.0169 0.152(5) Uiso R . P 1 2
H521 H 1.0141 0.4994 0.8361 0.0514 0.848(5) Uiso R . P 1 1
H522 H 1.0784 0.4524 0.7899 0.0511 0.848(5) Uiso R . P 1 1
H511 H 1.0997 0.3619 0.8589 0.0639 0.848(5) Uiso R . P 1 1
H512 H 0.9943 0.3738 0.8597 0.0636 0.848(5) Uiso R . P 1 1
H513 H 1.0609 0.3234 0.8173 0.0647 0.848(5) Uiso R . P 1 1
H541 H 0.9388 0.6243 0.7123 0.0277 0.848(5) Uiso R . P 1 1
H5401 H 0.8741 0.6425 0.7217 0.0550 0.152(5) Uiso R . P 1 2
H1121 H 0.2455 1.2421 0.5299 0.1271 1.0000 Uiso R . . . .
H1122 H 0.3072 1.1793 0.4896 0.1271 1.0000 Uiso R . . . .
H1123 H 0.2061 1.1794 0.5041 0.1267 1.0000 Uiso R . . . .

loop_
_atom_site_aniso_label
_atom_site_aniso_U_11
_atom_site_aniso_U_22
_atom_site_aniso_U_33
_atom_site_aniso_U_23
_atom_site_aniso_U_13
_atom_site_aniso_U_12
Zr1 0.0174(2) 0.01181(18) 0.01774(19) -0.00197(14) -0.00082(15) -0.00676(15)
Zr2 0.01622(19) 0.01328(19) 0.01591(19) -0.00004(14) -0.00242(14) -0.00611(15)
Co1 0.0214(3) 0.0194(3) 0.0202(3) -0.0039(2) -0.0019(2) -0.0122(2)
Co2 0.0212(3) 0.0156(3) 0.0220(3) -0.0019(2) -0.0047(2) -0.0098(2)
P1 0.0171(5) 0.0141(5) 0.0204(5) -0.0003(4) -0.0009(4) -0.0068(4)
P2 0.0238(6) 0.0136(5) 0.0189(5) -0.0023(4) -0.0014(4) -0.0082(4)
P3 0.0192(5) 0.0208(5) 0.0205(5) -0.0005(4) -0.0044(4) -0.0080(4)
P4 0.0246(6) 0.0220(5) 0.0196(5) 0.0011(4) -0.0065(4) -0.0117(4)
P5 0.0218(5) 0.0139(5) 0.0205(5) -0.0027(4) -0.0029(4) -0.0067(4)
P6 0.0205(5) 0.0177(5) 0.0210(5) 0.0016(4) -0.0037(4) -0.0110(4)
N1 0.0225(17) 0.0139(16) 0.0175(16) -0.0007(12) -0.0010(13) -0.0088(13)
N2 0.0153(16) 0.0156(16) 0.0198(17) -0.0037(13) -0.0013(13) -0.0052(13)
N3 0.0166(17) 0.0201(17) 0.0194(17) -0.0004(13) -0.0034(13) -0.0086(14)
N4 0.029(2) 0.0223(18) 0.0302(19) -0.0003(15) -0.0069(15) -0.0129(16)
N7 0.0218(17) 0.0151(16) 0.0177(16) 0.0010(13) -0.0029(13) -0.0074(14)
N8 0.0174(17) 0.0146(16) 0.0189(16) -0.0018(13) -0.0020(13) -0.0073(13)
N9 0.0186(17) 0.0162(16) 0.0190(17) 0.0002(13) -0.0019(13) -0.0088(14)
N10 0.049(2) 0.029(2) 0.043(2) -0.0023(17) -0.0149(18) -0.0256(19)
C1 0.021(2) 0.019(2) 0.020(2) -0.0019(16) 0.0017(16) -0.0107(17)
C2 0.023(2) 0.016(2) 0.022(2) -0.0018(16) -0.0003(16) -0.0048(17)
C3 0.034(2) 0.019(2) 0.027(2) -0.0067(18) -0.0003(18) -0.0092(19)
C4 0.038(3) 0.029(2) 0.020(2) -0.0061(18) 0.0000(18) -0.013(2)
C5 0.035(2) 0.024(2) 0.019(2) 0.0055(17) -0.0057(18) -0.0096(19)
C6 0.020(2) 0.020(2) 0.023(2) -0.0005(16) -0.0014(16) -0.0100(17)
C7 0.040(3) 0.018(2) 0.031(2) 0.0004(18) -0.010(2) -0.0085(19)
C8 0.065(3) 0.048(3) 0.024(2) -0.006(2) -0.005(2) -0.025(3)
C9 0.030(2) 0.017(2) 0.028(2) 0.0033(17) -0.0094(18) -0.0077(18)
C10 0.023(2) 0.020(2) 0.025(2) -0.0020(16) -0.0010(17) -0.0108(17)
C11 0.035(3) 0.026(2) 0.028(2) 0.0034(18) -0.0007(19) -0.017(2)
C12 0.038(3) 0.023(2) 0.032(2) 0.0064(18) -0.0060(19) -0.018(2)
C13 0.019(2) 0.019(2) 0.030(2) 0.0029(17) -0.0005(17) -0.0060(17)
C14 0.017(2) 0.031(2) 0.048(3) -0.002(2) -0.0053(19) -0.0044(19)
C15 0.020(2) 0.028(2) 0.039(3) -0.0063(19) 0.0084(19) -0.0062(18)
C16 0.022(2) 0.014(2) 0.028(2) -0.0053(16) -0.0009(17) -0.0056(17)
C17 0.021(2) 0.0118(19) 0.035(2) -0.0053(17) 0.0056(18) -0.0035(16)
C18 0.020(2) 0.024(2) 0.049(3) -0.007(2) 0.011(2) -0.0066(18)
C19 0.022(2) 0.030(2) 0.050(3) -0.010(2) 0.000(2) -0.008(2)
C20 0.027(2) 0.028(2) 0.039(3) -0.0026(19) -0.008(2) -0.0053(19)
C21 0.027(2) 0.022(2) 0.030(2) -0.0054(17) -0.0022(18) -0.0110(18)
C22 0.034(3) 0.020(2) 0.035(2) -0.0011(18) 0.0044(19) -0.0103(19)
C23 0.019(2) 0.057(3) 0.084(4) -0.008(3) -0.002(2) -0.013(2)
C24 0.039(3) 0.039(3) 0.028(2) 0.0031(19) -0.010(2) -0.020(2)
C25 0.033(2) 0.017(2) 0.020(2) -0.0028(16) 0.0009(17) -0.0117(18)
C26 0.040(3) 0.026(2) 0.023(2) -0.0074(18) 0.0027(19) -0.009(2)
C27 0.047(3) 0.038(3) 0.025(2) -0.0094(19) -0.001(2) -0.023(2)
C28 0.030(2) 0.016(2) 0.021(2) -0.0010(16) -0.0001(17) -0.0091(17)
C29 0.030(2) 0.021(2) 0.029(2) 0.0011(17) -0.0043(18) -0.0037(18)
C30 0.038(3) 0.019(2) 0.046(3) -0.0019(19) -0.004(2) -0.014(2)
C31 0.020(2) 0.016(2) 0.019(2) 0.0016(15) -0.0043(16) -0.0046(16)
C32 0.018(2) 0.020(2) 0.023(2) 0.0021(16) -0.0051(16) -0.0045(17)
C33 0.026(2) 0.020(2) 0.028(2) -0.0008(17) -0.0085(18) 0.0018(18)
C34 0.037(3) 0.018(2) 0.026(2) 0.0050(17) -0.0109(19) -0.0101(19)
C35 0.026(2) 0.022(2) 0.025(2) 0.0040(17) -0.0046(17) -0.0098(18)
C36 0.022(2) 0.019(2) 0.021(2) 0.0027(16) -0.0051(16) -0.0059(17)
C37 0.023(2) 0.027(2) 0.030(2) -0.0025(18) -0.0004(18) -0.0049(18)
C38 0.043(3) 0.020(2) 0.050(3) 0.007(2) -0.012(2) -0.010(2)
C39 0.020(2) 0.025(2) 0.035(2) 0.0002(18) 0.0045(18) -0.0094(18)
C40 0.024(2) 0.029(2) 0.025(2) 0.0024(18) -0.0091(17) -0.0089(18)
C41 0.023(2) 0.035(3) 0.033(2) 0.0021(19) -0.0062(19) -0.0018(19)
C42 0.022(2) 0.044(3) 0.037(3) 0.000(2) -0.0112(19) -0.012(2)
C43 0.023(2) 0.029(2) 0.022(2) -0.0026(17) -0.0052(17) -0.0061(18)
C44 0.046(3) 0.044(3) 0.028(2) -0.004(2) -0.007(2) -0.020(2)
C45 0.036(3) 0.035(3) 0.022(2) 0.0021(18) -0.0048(19) -0.011(2)
C46 0.023(2) 0.019(2) 0.019(2) 0.0027(16) -0.0025(17) -0.0077(18)
C47 0.038(3) 0.033(3) 0.040(3) -0.008(2) -0.008(2) -0.026(2)
C48 0.086(5) 0.076(4) 0.074(4) -0.049(3) 0.020(3) -0.056(4)
C49 0.039(3) 0.029(2) 0.054(3) 0.007(2) -0.013(2) -0.020(2)
C50 0.066(4) 0.076(4) 0.062(4) 0.032(3) -0.044(3) -0.049(3)
C55 0.026(2) 0.020(2) 0.018(2) 0.0030(16) -0.0076(17) -0.0088(17)
C56 0.024(2) 0.022(2) 0.019(2) 0.0007(16) -0.0055(17) -0.0080(18)
C57 0.033(2) 0.020(2) 0.026(2) -0.0032(17) -0.0066(18) -0.0081(19)
C58 0.048(3) 0.018(2) 0.020(2) 0.0035(16) -0.0036(19) -0.014(2)
C59 0.041(3) 0.029(2) 0.026(2) 0.0013(18) 0.0065(19) -0.017(2)
C60 0.031(2) 0.022(2) 0.023(2) 0.0004(17) 0.0025(18) -0.0094(18)
C61 0.036(3) 0.032(3) 0.051(3) 0.003(2) 0.016(2) -0.012(2)
C62 0.064(3) 0.025(2) 0.038(3) 0.003(2) 0.002(2) -0.014(2)
C63 0.025(2) 0.028(2) 0.026(2) 0.0031(18) 0.0006(18) -0.0078(19)
C64 0.037(3) 0.031(2) 0.020(2) 0.0005(18) -0.0054(18) -0.016(2)
C65 0.080(4) 0.045(3) 0.026(3) 0.001(2) -0.004(2) -0.017(3)
C66 0.045(3) 0.040(3) 0.029(2) -0.014(2) -0.004(2) -0.017(2)
C67 0.028(2) 0.031(2) 0.030(2) 0.0020(18) -0.0108(18) -0.0132(19)
C68 0.048(3) 0.043(3) 0.047(3) 0.009(2) -0.023(2) -0.024(2)
C69 0.034(3) 0.037(3) 0.040(3) 0.000(2) -0.014(2) -0.017(2)
C70 0.017(2) 0.0101(18) 0.025(2) 0.0001(15) 0.0012(16) -0.0042(15)
C71 0.019(2) 0.0117(19) 0.031(2) -0.0046(16) -0.0041(17) -0.0026(16)
C72 0.024(2) 0.020(2) 0.040(3) -0.0101(18) -0.0080(19) -0.0063(18)
C73 0.021(2) 0.017(2) 0.055(3) -0.0120(19) -0.003(2) -0.0072(18)
C74 0.026(2) 0.022(2) 0.048(3) -0.0019(19) 0.010(2) -0.0089(19)
C75 0.022(2) 0.015(2) 0.031(2) 0.0017(17) 0.0002(17) -0.0047(17)
C76 0.031(2) 0.026(2) 0.027(2) -0.0025(18) -0.0109(18) -0.0106(19)
C77 0.023(3) 0.050(3) 0.089(4) -0.026(3) 0.005(3) -0.017(2)
C78 0.031(3) 0.040(3) 0.029(2) 0.007(2) 0.0049(19) -0.007(2)
C79 0.030(2) 0.014(2) 0.024(2) -0.0016(16) 0.0004(17) -0.0059(17)
C80 0.035(3) 0.025(2) 0.037(3) 0.0074(19) -0.005(2) -0.005(2)
C81 0.046(3) 0.020(2) 0.035(3) -0.0012(18) 0.005(2) -0.014(2)
C82 0.031(2) 0.023(2) 0.023(2) -0.0064(17) -0.0010(18) -0.0090(18)
C83 0.034(3) 0.034(3) 0.034(3) -0.015(2) 0.007(2) -0.006(2)
C84 0.044(3) 0.038(3) 0.040(3) -0.017(2) -0.003(2) -0.014(2)
C85 0.018(2) 0.023(2) 0.018(2) -0.0008(16) 0.0020(16) -0.0151(17)
C86 0.014(2) 0.021(2) 0.025(2) -0.0010(16) -0.0009(16) -0.0119(17)
C87 0.025(2) 0.019(2) 0.028(2) -0.0066(17) 0.0078(17) -0.0125(18)
C88 0.025(2) 0.030(2) 0.020(2) -0.0044(17) 0.0059(17) -0.0189(19)
C89 0.025(2) 0.030(2) 0.018(2) 0.0016(17) -0.0036(17) -0.0168(19)
C90 0.018(2) 0.020(2) 0.019(2) -0.0019(16) 0.0039(16) -0.0101(17)
C91 0.027(2) 0.020(2) 0.029(2) -0.0018(17) -0.0006(18) -0.0067(18)
C92 0.045(3) 0.033(2) 0.026(2) -0.0099(19) 0.009(2) -0.022(2)
C93 0.029(2) 0.024(2) 0.022(2) 0.0010(17) -0.0072(17) -0.0114(18)
C94 0.021(2) 0.023(2) 0.033(2) 0.0060(18) -0.0050(18) -0.0118(18)
C95 0.022(2) 0.032(2) 0.038(3) -0.0001(19) 0.0015(19) -0.0090(19)
C96 0.025(2) 0.038(3) 0.042(3) 0.002(2) -0.006(2) -0.019(2)
C97 0.025(2) 0.023(2) 0.025(2) 0.0022(17) -0.0044(17) -0.0138(18)
C98 0.035(3) 0.030(2) 0.026(2) 0.0072(18) 0.0009(19) -0.016(2)
C99 0.039(3) 0.024(2) 0.035(2) 0.0042(18) -0.003(2) -0.020(2)
C100 0.030(2) 0.025(2) 0.025(2) 0.0030(18) -0.0043(18) -0.0100(19)
C101 0.043(3) 0.021(2) 0.052(3) -0.002(2) -0.014(2) -0.021(2)
C102 0.117(6) 0.037(3) 0.148(7) 0.014(4) -0.078(5) -0.041(4)
C103 0.138(7) 0.095(5) 0.071(4) -0.037(4) 0.000(4) -0.082(5)
C104 0.051(4) 0.066(4) 0.155(7) 0.002(4) 0.003(4) -0.031(3)
C105 0.119(6) 0.063(4) 0.067(4) 0.001(3) 0.006(4) -0.016(4)
C106 0.064(4) 0.032(3) 0.062(4) 0.005(3) 0.019(3) -0.017(3)
C107 0.061(4) 0.050(4) 0.068(4) 0.016(3) 0.000(3) -0.021(3)
C108 0.048(4) 0.039(3) 0.095(5) -0.002(3) 0.015(3) -0.005(3)
C109 0.044(3) 0.037(3) 0.093(5) -0.011(3) 0.007(3) -0.018(3)
C110 0.038(3) 0.042(3) 0.083(4) -0.009(3) 0.006(3) -0.021(3)
C111 0.036(3) 0.034(3) 0.079(4) 0.005(3) 0.012(3) -0.009(2)
C112 0.099(5) 0.080(5) 0.096(5) 0.012(4) -0.030(4) -0.053(4)
C113 0.063(4) 0.064(4) 0.077(4) -0.009(3) -0.016(3) -0.041(3)
C114 0.042(3) 0.044(3) 0.069(4) -0.021(3) -0.007(3) -0.008(3)
C115 0.104(6) 0.101(6) 0.063(4) -0.031(4) 0.003(4) -0.062(5)
C116 0.088(5) 0.080(5) 0.110(6) 0.038(4) -0.031(5) -0.050(4)
C117 0.047(4) 0.057(4) 0.125(6) 0.010(4) 0.017(4) -0.019(3)
C118 0.061(4) 0.062(4) 0.049(3) -0.011(3) 0.014(3) -0.036(3)

loop_
_atom_type_symbol
_atom_type_scat_dispersion_real
_atom_type_scat_dispersion_imag
_atom_type_scat_Cromer_Mann_a1
_atom_type_scat_Cromer_Mann_b1
_atom_type_scat_Cromer_Mann_a2
_atom_type_scat_Cromer_Mann_b2
_atom_type_scat_Cromer_Mann_a3
_atom_type_scat_Cromer_Mann_b3
_atom_type_scat_Cromer_Mann_a4
_atom_type_scat_Cromer_Mann_b4
_atom_type_scat_Cromer_Mann_c
_atom_type_scat_source
C 0.0033 0.0016 2.3100 20.8439 1.0200 10.2075 1.5886 0.5687 0.8650 51.6512 0.2156 'International Tables Vol C 4.2.6.8 and 6.1.1.4'
H 0.0000 0.0000 0.4930 10.5109 0.3229 26.1257 0.1402 3.1424 0.0408 57.7998 0.0030 'International Tables Vol C 4.2.6.8 and 6.1.1.4'
N 0.0061 0.0033 12.2126 0.0057 3.1322 9.8933 2.0125 28.9975 1.1663 0.5826 -11.5290 'International Tables Vol C 4.2.6.8 and 6.1.1.4'
O 0.0106 0.0060 3.0485 13.2771 2.2868 5.7011 1.5463 0.3239 0.8670 32.9089 0.2508 'International Tables Vol C 4.2.6.8 and 6.1.1.4'
P 0.1023 0.0942 6.4345 1.9067 4.1791 27.1570 1.7800 0.5260 1.4908 68.1645 1.1149 'International Tables Vol C 4.2.6.8 and 6.1.1.4'
Co 0.3494 0.9721 12.2841 4.2791 7.3409 0.2784 4.0034 13.5359 2.3488 71.1692 1.0118 'International Tables Vol C 4.2.6.8 and 6.1.1.4'
Zr -2.9673 0.5597 17.8765 1.2762 10.9480 11.9160 5.4173 0.1176 3.6572 87.6627 2.0693 'International Tables Vol C 4.2.6.8 and 6.1.1.4'

loop_
_geom_angle_atom_site_label_1
_geom_angle_atom_site_label_2
_geom_angle_atom_site_label_3
_geom_angle
_geom_angle_publ_flag
Co1 Zr1 P1 48.32(2) yes
Co1 Zr1 P2 47.68(2) yes
P1 Zr1 P2 83.52(3) yes
Co1 Zr1 P3 48.31(2) yes
P1 Zr1 P3 78.57(3) yes
P2 Zr1 P3 78.50(3) yes
Co1 Zr1 N1 83.44(8) yes
P1 Zr1 N1 35.78(8) yes
P2 Zr1 N1 106.61(8) yes
P3 Zr1 N1 109.59(8) yes
Co1 Zr1 N2 82.39(8) yes
P1 Zr1 N2 113.20(8) yes
P2 Zr1 N2 34.83(8) yes
P3 Zr1 N2 101.90(8) yes
N1 Zr1 N2 121.31(11) yes
Co1 Zr1 N3 83.39(8) yes
P1 Zr1 N3 99.03(8) yes
P2 Zr1 N3 109.69(8) yes
P3 Zr1 N3 35.73(8) yes
N1 Zr1 N3 114.86(11) yes
Co1 Zr1 O1 174.94(14) yes
P1 Zr1 O1 130.18(12) yes
P2 Zr1 O1 129.11(13) yes
P3 Zr1 O1 136.65(13) yes
N1 Zr1 O1 94.58(14) yes
N2 Zr1 N3 119.50(11) yes
N2 Zr1 O1 94.75(14) yes
N3 Zr1 O1 101.65(15) yes
Co1 Zr1 P1 48.32(2) yes
Co1 Zr1 P2 47.68(2) yes
P1 Zr1 P2 83.52(3) yes
Co1 Zr1 P3 48.31(2) yes
P1 Zr1 P3 78.57(3) yes
P2 Zr1 P3 78.50(3) yes
Co1 Zr1 N1 83.44(8) yes
P1 Zr1 N1 35.78(8) yes
P2 Zr1 N1 106.61(8) yes
P3 Zr1 N1 109.59(8) yes
Co1 Zr1 N2 82.39(8) yes
P1 Zr1 N2 113.20(8) yes
P2 Zr1 N2 34.83(8) yes
P3 Zr1 N2 101.90(8) yes
N1 Zr1 N2 121.31(11) yes
Co1 Zr1 N3 83.39(8) yes
P1 Zr1 N3 99.03(8) yes
P2 Zr1 N3 109.69(8) yes
P3 Zr1 N3 35.73(8) yes
N1 Zr1 N3 114.86(11) yes
Co1 Zr1 N60 149.6(5) yes
P1 Zr1 N60 115.6(5) yes
P2 Zr1 N60 112.9(5) yes
P3 Zr1 N60 161.9(5) yes
N1 Zr1 N60 81.3(5) yes
Co1 Zr1 N50 174.4(8) yes
P1 Zr1 N50 127.0(8) yes
P2 Zr1 N50 137.6(8) yes
P3 Zr1 N50 130.5(8) yes
N1 Zr1 N50 92.5(8) yes
N2 Zr1 N3 119.50(11) yes
N2 Zr1 N60 83.3(5) yes
N3 Zr1 N60 127.0(5) yes
N2 Zr1 N50 103.0(8) yes
N3 Zr1 N50 94.9(8) yes
N60 Zr1 N50 32.1(10) yes
Co2 Zr2 P4 46.40(2) yes
Co2 Zr2 P5 46.72(2) yes
P4 Zr2 P5 78.17(3) yes
Co2 Zr2 P6 46.53(2) yes
P4 Zr2 P6 76.00(3) yes
P5 Zr2 P6 79.51(3) yes
Co2 Zr2 N5 167.89(15) yes
P4 Zr2 N5 144.35(15) yes
P5 Zr2 N5 130.83(15) yes
P6 Zr2 N5 123.71(15) yes
Co2 Zr2 N6 158.50(11) yes
P4 Zr2 N6 117.98(11) yes
P5 Zr2 N6 123.45(10) yes
P6 Zr2 N6 153.87(11) yes
N5 Zr2 N6 32.8(2) yes
Co2 Zr2 N7 80.66(8) yes
P4 Zr2 N7 34.79(8) yes
P5 Zr2 N7 109.00(8) yes
P6 Zr2 N7 97.20(8) yes
N5 Zr2 N7 109.60(17) yes
Co2 Zr2 N8 81.08(8) yes
P4 Zr2 N8 100.34(8) yes
P5 Zr2 N8 34.88(8) yes
P6 Zr2 N8 110.83(8) yes
N5 Zr2 N8 98.88(16) yes
Co2 Zr2 N9 79.89(8) yes
P4 Zr2 N9 107.86(8) yes
P5 Zr2 N9 98.93(8) yes
P6 Zr2 N9 34.61(8) yes
N5 Zr2 N9 89.47(17) yes
N6 Zr2 N7 87.18(13) yes
N6 Zr2 N8 89.22(13) yes
N7 Zr2 N8 118.03(11) yes
N6 Zr2 N9 121.56(13) yes
N7 Zr2 N9 117.16(11) yes
N8 Zr2 N9 116.88(11) yes
Co2 Zr2 P4 46.40(2) yes
Co2 Zr2 P5 46.72(2) yes
P4 Zr2 P5 78.17(3) yes
Co2 Zr2 P6 46.53(2) yes
P4 Zr2 P6 76.00(3) yes
P5 Zr2 P6 79.51(3) yes
Co2 Zr2 N7 80.66(8) yes
P4 Zr2 N7 34.79(8) yes
P5 Zr2 N7 109.00(8) yes
P6 Zr2 N7 97.20(8) yes
Co2 Zr2 N8 81.08(8) yes
P4 Zr2 N8 100.34(8) yes
P5 Zr2 N8 34.88(8) yes
P6 Zr2 N8 110.83(8) yes
N7 Zr2 N8 118.03(11) yes
Co2 Zr2 N9 79.89(8) yes
P4 Zr2 N9 107.86(8) yes
P5 Zr2 N9 98.93(8) yes
P6 Zr2 N9 34.61(8) yes
N7 Zr2 N9 117.16(11) yes
Co2 Zr2 O10 172.3(8) yes
P4 Zr2 O10 141.3(8) yes
P5 Zr2 O10 129.3(7) yes
P6 Zr2 O10 129.4(8) yes
N7 Zr2 O10 107.0(7) yes
N8 Zr2 N9 116.88(11) yes
N8 Zr2 O10 96.0(7) yes
N9 Zr2 O10 95.2(8) yes
Zr1 Co1 P1 71.92(3) yes
Zr1 Co1 P2 73.34(3) yes
P1 Co1 P2 117.60(4) yes
Zr1 Co1 P3 72.26(3) yes
P1 Co1 P3 107.55(4) yes
P2 Co1 P3 108.85(4) yes
Zr1 Co1 C46 177.45(11) yes
P1 Co1 C46 110.62(12) yes
P2 Co1 C46 104.98(12) yes
P3 Co1 C46 106.76(11) yes
Zr2 Co2 P4 71.96(3) yes
Zr2 Co2 P5 71.38(3) yes
P4 Co2 P5 111.02(4) yes
Zr2 Co2 P6 72.29(3) yes
P4 Co2 P6 107.84(4) yes
P5 Co2 P6 113.43(4) yes
Zr2 Co2 C100 175.75(12) yes
P4 Co2 C100 103.81(12) yes
P5 Co2 C100 110.30(13) yes
P6 Co2 C100 109.97(13) yes
Zr1 P1 Co1 59.76(3) yes
Zr1 P1 N1 47.64(10) yes
Co1 P1 N1 106.38(11) yes
Zr1 P1 C10 135.33(13) yes
Co1 P1 C10 113.85(12) yes
N1 P1 C10 108.81(16) yes
Zr1 P1 C13 116.93(12) yes
Co1 P1 C13 113.78(12) yes
N1 P1 C13 107.82(16) yes
C10 P1 C13 106.00(17) yes
Zr1 P2 Co1 58.97(2) yes
Zr1 P2 N2 47.13(10) yes
Co1 P2 N2 105.92(11) yes
Zr1 P2 C25 132.96(12) yes
Co1 P2 C25 118.62(13) yes
N2 P2 C25 107.60(16) yes
Zr1 P2 C28 119.79(12) yes
Co1 P2 C28 110.27(13) yes
N2 P2 C28 108.92(16) yes
C25 P2 C28 105.24(17) yes
Zr1 P3 Co1 59.44(3) yes
Zr1 P3 N3 47.90(10) yes
Co1 P3 N3 106.35(11) yes
Zr1 P3 C40 136.47(13) yes
Co1 P3 C40 115.06(13) yes
N3 P3 C40 109.00(16) yes
Zr1 P3 C43 116.92(13) yes
Co1 P3 C43 113.38(13) yes
N3 P3 C43 108.00(16) yes
C40 P3 C43 104.85(17) yes
Zr2 P4 Co2 61.63(3) yes
Zr2 P4 N7 46.76(10) yes
Co2 P4 N7 107.55(11) yes
Zr2 P4 C64 114.45(13) yes
Co2 P4 C64 110.45(13) yes
N7 P4 C64 107.18(16) yes
Zr2 P4 C67 137.33(13) yes
Co2 P4 C67 117.16(13) yes
N7 P4 C67 108.40(16) yes
C64 P4 C67 105.69(19) yes
Zr2 P5 Co2 61.89(3) yes
Zr2 P5 N8 46.74(10) yes
Co2 P5 N8 107.78(11) yes
Zr2 P5 C79 113.94(12) yes
Co2 P5 C79 110.22(13) yes
N8 P5 C79 106.81(16) yes
Zr2 P5 C82 137.99(13) yes
Co2 P5 C82 117.34(13) yes
N8 P5 C82 108.75(16) yes
C79 P5 C82 105.47(17) yes
Zr2 P6 Co2 61.18(3) yes
Zr2 P6 N9 46.54(10) yes
Co2 P6 N9 105.73(11) yes
Zr2 P6 C94 114.43(12) yes
Co2 P6 C94 117.30(13) yes
N9 P6 C94 106.30(16) yes
Zr2 P6 C97 137.74(13) yes
Co2 P6 C97 112.57(13) yes
N9 P6 C97 109.39(16) yes
C94 P6 C97 105.27(17) yes
C52 O2 C53 121.1(4) yes
P1 N1 Zr1 96.58(13) yes
P1 N1 C1 133.1(2) yes
Zr1 N1 C1 128.8(2) yes
P2 N2 Zr1 98.04(14) yes
P2 N2 C16 134.8(2) yes
Zr1 N2 C16 126.1(2) yes
P3 N3 Zr1 96.37(13) yes
P3 N3 C31 131.4(2) yes
Zr1 N3 C31 131.0(2) yes
C46 N4 C47 175.2(4) yes
Zr2 N5 N6 73.6(3) yes
Zr2 N5 C54 161.7(4) yes
N6 N5 C54 124.7(6) yes
Zr2 N6 N5 73.6(4) yes
P4 N7 Zr2 98.45(13) yes
P4 N7 C55 129.2(2) yes
Zr2 N7 C55 131.5(2) yes
P5 N8 Zr2 98.38(14) yes
P5 N8 C70 131.9(2) yes
Zr2 N8 C70 129.0(2) yes
P6 N9 Zr2 98.84(13) yes
P6 N9 C85 130.3(2) yes
Zr2 N9 C85 130.0(2) yes
C100 N10 C101 176.2(4) yes
N1 C1 C2 119.6(3) yes
N1 C1 C6 121.4(3) yes
C2 C1 C6 118.6(3) yes
C1 C2 C3 119.5(3) yes
C1 C2 C7 122.6(3) yes
C3 C2 C7 117.9(3) yes
C2 C3 C4 122.7(4) yes
C2 C3 H31 118.5 no
C4 C3 H31 118.8 no
C3 C4 C5 117.0(4) yes
C3 C4 C8 121.9(4) yes
C5 C4 C8 121.0(4) yes
C4 C5 C6 122.7(4) yes
C4 C5 H51 119.3 no
C6 C5 H51 118.0 no
C1 C6 C5 119.2(3) yes
C1 C6 C9 123.5(3) yes
C5 C6 C9 117.2(3) yes
C2 C7 H71 109.6 no
C2 C7 H72 110.8 no
H71 C7 H72 109.5 no
C2 C7 H73 111.6 no
H71 C7 H73 107.7 no
H72 C7 H73 107.5 no
C4 C8 H81 109.7 no
C4 C8 H82 109.0 no
H81 C8 H82 109.1 no
C4 C8 H83 111.4 no
H81 C8 H83 108.9 no
H82 C8 H83 108.8 no
C6 C9 H91 110.8 no
C6 C9 H92 111.8 no
H91 C9 H92 108.4 no
C6 C9 H93 111.5 no
H91 C9 H93 106.8 no
H92 C9 H93 107.4 no
P1 C10 C11 115.0(3) yes
P1 C10 C12 113.5(3) yes
C11 C10 C12 109.5(3) yes
P1 C10 H101 104.6 no
C11 C10 H101 107.3 no
C12 C10 H101 106.2 no
C10 C11 H111 111.4 no
C10 C11 H113 110.5 no
H111 C11 H113 109.1 no
C10 C11 H112 109.6 no
H111 C11 H112 108.7 no
H113 C11 H112 107.5 no
C10 C12 H121 111.2 no
C10 C12 H123 108.4 no
H121 C12 H123 108.4 no
C10 C12 H122 109.8 no
H121 C12 H122 110.5 no
H123 C12 H122 108.5 no
P1 C13 C14 112.2(3) yes
P1 C13 C15 119.0(3) yes
C14 C13 C15 109.6(3) yes
P1 C13 H131 103.5 no
C14 C13 H131 105.3 no
C15 C13 H131 105.9 no
C13 C14 H142 110.5 no
C13 C14 H141 111.5 no
H142 C14 H141 107.8 no
C13 C14 H143 111.3 no
H142 C14 H143 108.1 no
H141 C14 H143 107.6 no
C13 C15 H152 109.5 no
C13 C15 H151 110.0 no
H152 C15 H151 108.8 no
C13 C15 H153 110.3 no
H152 C15 H153 109.5 no
H151 C15 H153 108.8 no
N2 C16 C17 122.1(3) yes
N2 C16 C21 118.9(3) yes
C17 C16 C21 118.5(3) yes
C16 C17 C18 118.7(4) yes
C16 C17 C22 123.3(3) yes
C18 C17 C22 117.9(4) yes
C17 C18 C19 123.1(4) yes
C17 C18 H181 117.9 no
C19 C18 H181 119.0 no
C18 C19 C20 117.3(4) yes
C18 C19 C23 121.7(4) yes
C20 C19 C23 121.0(4) yes
C19 C20 C21 122.7(4) yes
C19 C20 H201 119.4 no
C21 C20 H201 117.9 no
C16 C21 C20 119.6(4) yes
C16 C21 C24 121.4(3) yes
C20 C21 C24 119.0(4) yes
C17 C22 H221 109.4 no
C17 C22 H223 110.8 no
H221 C22 H223 108.1 no
C17 C22 H222 111.4 no
H221 C22 H222 107.7 no
H223 C22 H222 109.4 no
C19 C23 H231 111.6 no
C19 C23 H233 108.4 no
H231 C23 H233 110.1 no
C19 C23 H232 108.4 no
H231 C23 H232 109.3 no
H233 C23 H232 108.9 no
C21 C24 H241 110.8 no
C21 C24 H243 111.3 no
H241 C24 H243 108.2 no
C21 C24 H242 111.0 no
H241 C24 H242 107.9 no
H243 C24 H242 107.6 no
P2 C25 C26 117.1(3) yes
P2 C25 C27 113.5(3) yes
C26 C25 C27 109.6(3) yes
P2 C25 H251 104.5 no
C26 C25 H251 106.1 no
C27 C25 H251 104.9 no
C25 C26 H262 111.9 no
C25 C26 H261 109.7 no
H262 C26 H261 108.0 no
C25 C26 H263 110.3 no
H262 C26 H263 108.9 no
H261 C26 H263 107.8 no
C25 C27 H272 111.2 no
C25 C27 H271 110.2 no
H272 C27 H271 108.6 no
C25 C27 H273 110.7 no
H272 C27 H273 108.2 no
H271 C27 H273 107.8 no
P2 C28 C29 117.4(3) yes
P2 C28 C30 113.7(3) yes
C29 C28 C30 109.3(3) yes
P2 C28 H281 103.4 no
C29 C28 H281 106.1 no
C30 C28 H281 105.8 no
C28 C29 H291 108.8 no
C28 C29 H292 109.0 no
H291 C29 H292 108.3 no
C28 C29 H293 111.7 no
H291 C29 H293 109.2 no
H292 C29 H293 109.9 no
C28 C30 H301 109.2 no
C28 C30 H302 109.5 no
H301 C30 H302 108.5 no
C28 C30 H303 109.8 no
H301 C30 H303 109.2 no
H302 C30 H303 110.7 no
N3 C31 C32 122.7(3) yes
N3 C31 C36 119.6(3) yes
C32 C31 C36 117.5(3) yes
C31 C32 C33 119.5(3) yes
C31 C32 C37 124.6(3) yes
C33 C32 C37 115.9(3) yes
C32 C33 C34 122.6(4) yes
C32 C33 H331 118.7 no
C34 C33 H331 118.6 no
C33 C34 C35 117.5(4) yes
C33 C34 C38 120.9(4) yes
C35 C34 C38 121.7(4) yes
C34 C35 C36 121.8(4) yes
C34 C35 H351 119.9 no
C36 C35 H351 118.3 no
C31 C36 C35 120.6(3) yes
C31 C36 C39 121.3(3) yes
C35 C36 C39 118.1(3) yes
C32 C37 H371 109.4 no
C32 C37 H373 111.9 no
H371 C37 H373 107.9 no
C32 C37 H372 112.8 no
H371 C37 H372 105.6 no
H373 C37 H372 108.9 no
C34 C38 H381 111.6 no
C34 C38 H383 111.2 no
H381 C38 H383 107.7 no
C34 C38 H382 110.4 no
H381 C38 H382 107.7 no
H383 C38 H382 108.1 no
C36 C39 H391 110.4 no
C36 C39 H393 111.5 no
H391 C39 H393 108.3 no
C36 C39 H392 109.7 no
H391 C39 H392 107.6 no
H393 C39 H392 109.2 no
P3 C40 C41 117.0(3) yes
P3 C40 C42 114.5(3) yes
C41 C40 C42 109.1(3) yes
P3 C40 H401 103.3 no
C41 C40 H401 106.4 no
C42 C40 H401 105.3 no
C40 C41 H412 110.4 no
C40 C41 H411 111.1 no
H412 C41 H411 109.6 no
C40 C41 H413 109.0 no
H412 C41 H413 109.1 no
H411 C41 H413 107.5 no
C40 C42 H422 111.3 no
C40 C42 H421 109.3 no
H422 C42 H421 107.9 no
C40 C42 H423 110.8 no
H422 C42 H423 108.8 no
H421 C42 H423 108.7 no
P3 C43 C44 111.1(3) yes
P3 C43 C45 119.8(3) yes
C44 C43 C45 109.4(3) yes
P3 C43 H431 103.8 no
C44 C43 H431 105.7 no
C45 C43 H431 105.7 no
C43 C44 H441 109.5 no
C43 C44 H442 110.0 no
H441 C44 H442 108.8 no
C43 C44 H443 110.6 no
H441 C44 H443 109.3 no
H442 C44 H443 108.6 no
C43 C45 H451 110.4 no
C43 C45 H452 109.8 no
H451 C45 H452 109.0 no
C43 C45 H453 110.6 no
H451 C45 H453 108.4 no
H452 C45 H453 108.6 no
Co1 C46 N4 175.3(3) yes
N4 C47 C48 107.2(4) yes
N4 C47 C49 108.1(3) yes
C48 C47 C49 110.6(4) yes
N4 C47 C50 107.1(4) yes
C48 C47 C50 112.1(4) yes
C49 C47 C50 111.4(4) yes
C47 C48 H481 112.2 no
C47 C48 H482 109.5 no
H481 C48 H482 108.3 no
C47 C48 H483 108.7 no
H481 C48 H483 109.4 no
H482 C48 H483 108.7 no
C47 C49 H491 109.0 no
C47 C49 H492 108.7 no
H491 C49 H492 109.4 no
C47 C49 H493 109.8 no
H491 C49 H493 109.4 no
H492 C49 H493 110.6 no
C47 C50 H501 111.5 no
C47 C50 H502 109.3 no
H501 C50 H502 108.6 no
C47 C50 H503 107.5 no
H501 C50 H503 110.4 no
H502 C50 H503 109.4 no
C52 C51 H511 109.9 no
C52 C51 H512 108.7 no
H511 C51 H512 108.8 no
C52 C51 H513 111.0 no
H511 C51 H513 108.8 no
H512 C51 H513 109.6 no
C51 C52 O2 107.7(6) yes
C51 C52 H521 108.0 no
O2 C52 H521 108.8 no
C51 C52 H522 111.3 no
O2 C52 H522 108.0 no
H521 C52 H522 112.7 no
O2 C53 C54 128.2(4) yes
O2 C53 O1 111.6(4) yes
C54 C53 O1 120.2(5) yes
N5 C54 C53 127.3(5) yes
N5 C54 H541 116.4 no
C53 C54 H541 116.3 no
N7 C55 C56 121.6(3) yes
N7 C55 C60 120.7(3) yes
C56 C55 C60 117.6(3) yes
C55 C56 C57 120.1(4) yes
C55 C56 C63 122.7(3) yes
C57 C56 C63 117.1(3) yes
C56 C57 C58 122.7(4) yes
C56 C57 H571 117.7 no
C58 C57 H571 119.6 no
C57 C58 C59 117.0(4) yes
C57 C58 C62 121.5(4) yes
C59 C58 C62 121.4(4) yes
C58 C59 C60 122.4(4) yes
C58 C59 H591 117.7 no
C60 C59 H591 119.9 no
C55 C60 C59 119.9(4) yes
C55 C60 C61 122.0(3) yes
C59 C60 C61 118.1(4) yes
C60 C61 H612 110.5 no
C60 C61 H611 112.7 no
H612 C61 H611 107.1 no
C60 C61 H613 112.4 no
H612 C61 H613 106.5 no
H611 C61 H613 107.4 no
C58 C62 H622 110.5 no
C58 C62 H621 110.5 no
H622 C62 H621 109.0 no
C58 C62 H623 110.6 no
H622 C62 H623 108.6 no
H621 C62 H623 107.6 no
C56 C63 H631 111.8 no
C56 C63 H632 108.8 no
H631 C63 H632 107.6 no
C56 C63 H633 111.4 no
H631 C63 H633 109.6 no
H632 C63 H633 107.5 no
P4 C64 C65 119.6(3) yes
P4 C64 C66 113.1(3) yes
C65 C64 C66 108.3(3) yes
P4 C64 H641 102.9 no
C65 C64 H641 104.9 no
C66 C64 H641 106.9 no
C64 C65 H651 109.6 no
C64 C65 H652 110.6 no
H651 C65 H652 107.5 no
C64 C65 H653 111.3 no
H651 C65 H653 109.3 no
H652 C65 H653 108.3 no
C64 C66 H662 111.7 no
C64 C66 H661 108.8 no
H662 C66 H661 109.5 no
C64 C66 H663 109.2 no
H662 C66 H663 109.5 no
H661 C66 H663 107.9 no
P4 C67 C68 118.8(3) yes
P4 C67 C69 113.5(3) yes
C68 C67 C69 107.9(3) yes
P4 C67 H671 103.3 no
C68 C67 H671 107.0 no
C69 C67 H671 105.3 no
C67 C68 H681 111.5 no
C67 C68 H682 108.7 no
H681 C68 H682 108.6 no
C67 C68 H683 111.0 no
H681 C68 H683 108.6 no
H682 C68 H683 108.3 no
C67 C69 H691 107.3 no
C67 C69 H692 109.9 no
H691 C69 H692 110.0 no
C67 C69 H693 111.0 no
H691 C69 H693 109.4 no
H692 C69 H693 109.2 no
N8 C70 C71 120.4(3) yes
N8 C70 C75 121.3(3) yes
C71 C70 C75 118.1(3) yes
C70 C71 C72 119.2(3) yes
C70 C71 C76 122.8(3) yes
C72 C71 C76 118.0(3) yes
C71 C72 C73 122.8(4) yes
C71 C72 H721 117.8 no
C73 C72 H721 119.3 no
C72 C73 C74 117.0(4) yes
C72 C73 C77 122.0(4) yes
C74 C73 C77 121.0(4) yes
C73 C74 C75 123.0(4) yes
C73 C74 H741 118.6 no
C75 C74 H741 118.5 no
C70 C75 C74 119.7(4) yes
C70 C75 C78 122.8(3) yes
C74 C75 C78 117.5(4) yes
C71 C76 H762 110.0 no
C71 C76 H761 113.5 no
H762 C76 H761 108.5 no
C71 C76 H763 109.0 no
H762 C76 H763 107.2 no
H761 C76 H763 108.5 no
C73 C77 H772 110.5 no
C73 C77 H771 110.6 no
H772 C77 H771 109.2 no
C73 C77 H773 110.7 no
H772 C77 H773 106.7 no
H771 C77 H773 108.9 no
C75 C78 H782 109.6 no
C75 C78 H781 111.0 no
H782 C78 H781 108.1 no
C75 C78 H783 111.2 no
H782 C78 H783 107.9 no
H781 C78 H783 108.8 no
P5 C79 C80 118.2(3) yes
P5 C79 C81 113.0(3) yes
C80 C79 C81 109.8(3) yes
P5 C79 H791 102.6 no
C80 C79 H791 106.1 no
C81 C79 H791 106.0 no
C79 C80 H801 111.4 no
C79 C80 H802 110.9 no
H801 C80 H802 107.8 no
C79 C80 H803 111.1 no
H801 C80 H803 107.5 no
H802 C80 H803 108.0 no
C79 C81 H811 110.4 no
C79 C81 H812 111.2 no
H811 C81 H812 108.6 no
C79 C81 H813 108.8 no
H811 C81 H813 109.5 no
H812 C81 H813 108.2 no
P5 C82 C83 118.9(3) yes
P5 C82 C84 112.3(3) yes
C83 C82 C84 108.0(3) yes
P5 C82 H821 103.9 no
C83 C82 H821 105.0 no
C84 C82 H821 107.9 no
C82 C83 H831 109.7 no
C82 C83 H833 110.9 no
H831 C83 H833 108.6 no
C82 C83 H832 110.2 no
H831 C83 H832 108.9 no
H833 C83 H832 108.5 no
C82 C84 H841 112.2 no
C82 C84 H843 110.4 no
H841 C84 H843 109.2 no
C82 C84 H842 108.0 no
H841 C84 H842 109.9 no
H843 C84 H842 107.0 no
N9 C85 C86 120.3(3) yes
N9 C85 C90 121.1(3) yes
C86 C85 C90 118.5(3) yes
C85 C86 C87 119.3(3) yes
C85 C86 C91 122.3(3) yes
C87 C86 C91 118.4(3) yes
C86 C87 C88 122.3(4) yes
C86 C87 H871 119.3 no
C88 C87 H871 118.5 no
C87 C88 C89 117.9(3) yes
C87 C88 C92 121.1(4) yes
C89 C88 C92 121.0(4) yes
C88 C89 C90 122.1(4) yes
C88 C89 H891 118.8 no
C90 C89 H891 119.1 no
C85 C90 C89 119.5(3) yes
C85 C90 C93 123.1(3) yes
C89 C90 C93 117.4(3) yes
C86 C91 H911 111.0 no
C86 C91 H912 112.1 no
H911 C91 H912 107.1 no
C86 C91 H913 110.4 no
H911 C91 H913 107.1 no
H912 C91 H913 108.9 no
C88 C92 H921 111.2 no
C88 C92 H923 111.0 no
H921 C92 H923 107.8 no
C88 C92 H922 111.5 no
H921 C92 H922 108.0 no
H923 C92 H922 107.2 no
C90 C93 H931 109.7 no
C90 C93 H933 111.7 no
H931 C93 H933 109.5 no
C90 C93 H932 108.3 no
H931 C93 H932 108.4 no
H933 C93 H932 109.3 no
P6 C94 C95 119.3(3) yes
P6 C94 C96 112.8(3) yes
C95 C94 C96 109.5(3) yes
P6 C94 H941 102.5 no
C95 C94 H941 106.3 no
C96 C94 H941 105.0 no
C94 C95 H951 108.4 no
C94 C95 H952 108.6 no
H951 C95 H952 110.0 no
C94 C95 H953 110.9 no
H951 C95 H953 110.1 no
H952 C95 H953 108.9 no
C94 C96 H961 108.6 no
C94 C96 H962 109.5 no
H961 C96 H962 110.1 no
C94 C96 H963 109.1 no
H961 C96 H963 110.4 no
H962 C96 H963 109.2 no
P6 C97 C98 118.3(3) yes
P6 C97 C99 113.0(3) yes
C98 C97 C99 107.8(3) yes
P6 C97 H971 104.0 no
C98 C97 H971 107.3 no
C99 C97 H971 105.6 no
C97 C98 H981 109.0 no
C97 C98 H983 112.3 no
H981 C98 H983 108.7 no
C97 C98 H982 110.0 no
H981 C98 H982 108.9 no
H983 C98 H982 107.9 no
C97 C99 H991 109.5 no
C97 C99 H993 111.3 no
H991 C99 H993 108.6 no
C97 C99 H992 109.4 no
H991 C99 H992 109.5 no
H993 C99 H992 108.6 no
Co2 C100 N10 176.9(4) yes
N10 C101 C102 108.0(4) yes
N10 C101 C103 107.6(4) yes
C102 C101 C103 114.0(5) yes
N10 C101 C104 108.2(4) yes
C102 C101 C104 109.7(5) yes
C103 C101 C104 109.2(5) yes
C101 C102 H1021 106.5 no
C101 C102 H1023 109.9 no
H1021 C102 H1023 110.1 no
C101 C102 H1022 109.0 no
H1021 C102 H1022 110.3 no
H1023 C102 H1022 110.9 no
C101 C103 H1031 108.8 no
C101 C103 H1033 108.0 no
H1031 C103 H1033 109.8 no
C101 C103 H1032 109.8 no
H1031 C103 H1032 109.6 no
H1033 C103 H1032 110.7 no
C101 C104 H1041 108.4 no
C101 C104 H1043 109.0 no
H1041 C104 H1043 111.3 no
C101 C104 H1042 108.2 no
H1041 C104 H1042 108.9 no
H1043 C104 H1042 111.0 no
C106 C105 H1051 110.0 no
C106 C105 H1053 109.8 no
H1051 C105 H1053 109.0 no
C106 C105 H1052 109.8 no
H1051 C105 H1052 110.0 no
H1053 C105 H1052 108.2 no
C105 C106 C107 119.6(6) yes
C105 C106 C111 121.3(5) yes
C107 C106 C111 119.1(5) yes
C106 C107 C108 119.6(6) yes
C106 C107 H1071 119.3 no
C108 C107 H1071 121.1 no
C107 C108 C109 121.5(5) yes
C107 C108 H1081 119.5 no
C109 C108 H1081 119.0 no
C108 C109 C110 118.0(5) yes
C108 C109 H1091 120.7 no
C110 C109 H1091 121.3 no
C109 C110 C111 121.6(5) yes
C109 C110 H1101 119.4 no
C111 C110 H1101 119.0 no
C106 C111 C110 120.1(5) yes
C106 C111 H1111 119.5 no
C110 C111 H1111 120.3 no
C113 C112 H1121 110.2 no
C113 C112 H1122 104.2 no
H1121 C112 H1122 111.0 no
C113 C112 H1123 109.8 no
H1121 C112 H1123 110.7 no
H1122 C112 H1123 110.8 no
C112 C113 C114 121.1(6) yes
C112 C113 C118 118.3(6) yes
C114 C113 C118 120.5(6) yes
C113 C114 C115 117.8(6) yes
C113 C114 H1141 120.5 no
C115 C114 H1141 121.7 no
C114 C115 C116 123.1(7) yes
C114 C115 H1151 120.5 no
C116 C115 H1151 116.3 no
C115 C116 C117 116.2(7) yes
C115 C116 H1161 121.2 no
C117 C116 H1161 122.6 no
C116 C117 C118 124.8(7) yes
C116 C117 H1171 117.8 no
C118 C117 H1171 117.5 no
C113 C118 C117 117.4(6) yes
C113 C118 H1181 121.1 no
C117 C118 H1181 121.5 no
Zr1 N60 N50 73.5(16) yes
C530 O20 C520 124.4(5) yes
O20 C530 C540 119(2) yes
O20 C530 O10 113(2) yes
C540 C530 O10 128(3) yes
C530 C540 N50 131(3) yes
C530 C540 H5401 114.2 no
N50 C540 H5401 114.9 no
Zr1 N50 C540 163(3) yes
Zr1 N50 N60 74.3(15) yes
C540 N50 N60 122(3) yes
C53 O1 Zr1 161.4(4) yes
C530 O10 Zr2 171(2) yes
C520 C510 H5102 109.7 no
C520 C510 H5101 109.2 no
H5102 C510 H5101 109.4 no
C520 C510 H5103 109.1 no
H5102 C510 H5103 109.9 no
H5101 C510 H5103 109.6 no
O20 C520 C510 135(2) yes
O20 C520 H5202 101.9 no
C510 C520 H5202 102.6 no
O20 C520 H5201 103.2 no
C510 C520 H5201 103.4 no
H5202 C520 H5201 109.4 no

loop_
_geom_bond_atom_site_label_1
_geom_bond_atom_site_label_2
_geom_bond_distance
_geom_bond_publ_flag
Zr1 Co1 2.6043(6) yes
Zr1 P1 2.8658(10) yes
Zr1 P2 2.9116(10) yes
Zr1 P3 2.8807(10) yes
Zr1 N1 2.132(3) yes
Zr1 N2 2.155(3) yes
Zr1 N3 2.151(3) yes
Zr1 O1 2.034(4) yes
Zr1 Co1 2.6043(6) yes
Zr1 P1 2.8658(10) yes
Zr1 P2 2.9116(10) yes
Zr1 P3 2.8807(10) yes
Zr1 N1 2.132(3) yes
Zr1 N2 2.155(3) yes
Zr1 N3 2.151(3) yes
Zr1 N60 2.257(19) yes
Zr1 N50 2.25(3) yes
Zr2 Co2 2.7128(6) yes
Zr2 P4 2.9314(10) yes
Zr2 P5 2.9146(10) yes
Zr2 P6 2.9495(10) yes
Zr2 N5 2.193(6) yes
Zr2 N6 2.193(4) yes
Zr2 N7 2.159(3) yes
Zr2 N8 2.145(3) yes
Zr2 N9 2.167(3) yes
Zr2 Co2 2.7128(6) yes
Zr2 P4 2.9314(10) yes
Zr2 P5 2.9146(10) yes
Zr2 P6 2.9495(10) yes
Zr2 N7 2.159(3) yes
Zr2 N8 2.145(3) yes
Zr2 N9 2.167(3) yes
Zr2 O10 1.96(2) yes
Co1 P1 2.2517(11) yes
Co1 P2 2.2472(11) yes
Co1 P3 2.2586(11) yes
Co1 C46 1.860(4) yes
Co2 P4 2.2327(11) yes
Co2 P5 2.2391(11) yes
Co2 P6 2.2471(11) yes
Co2 C100 1.833(4) yes
P1 N1 1.687(3) yes
P1 C10 1.868(4) yes
P1 C13 1.867(4) yes
P2 N2 1.679(3) yes
P2 C25 1.868(4) yes
P2 C28 1.874(4) yes
P3 N3 1.693(3) yes
P3 C40 1.876(4) yes
P3 C43 1.865(4) yes
P4 N7 1.691(3) yes
P4 C64 1.867(4) yes
P4 C67 1.875(4) yes
P5 N8 1.685(3) yes
P5 C79 1.857(4) yes
P5 C82 1.871(4) yes
P6 N9 1.696(3) yes
P6 C94 1.867(4) yes
P6 C97 1.873(4) yes
O2 C52 1.430(8) yes
O2 C53 1.347(5) yes
N1 C1 1.449(4) yes
N2 C16 1.442(5) yes
N3 C31 1.439(4) yes
N4 C46 1.167(5) yes
N4 C47 1.460(5) yes
N5 N6 1.240(7) yes
N5 C54 1.422(8) yes
N7 C55 1.437(5) yes
N8 C70 1.429(4) yes
N9 C85 1.433(4) yes
N10 C100 1.180(5) yes
N10 C101 1.437(5) yes
C1 C2 1.400(5) yes
C1 C6 1.407(5) yes
C2 C3 1.387(5) yes
C2 C7 1.504(5) yes
C3 C4 1.374(5) yes
C3 H31 0.921 no
C4 C5 1.386(5) yes
C4 C8 1.519(5) yes
C5 C6 1.384(5) yes
C5 H51 0.938 no
C6 C9 1.506(5) yes
C7 H71 0.950 no
C7 H72 0.946 no
C7 H73 0.936 no
C8 H81 0.955 no
C8 H82 0.955 no
C8 H83 0.964 no
C9 H91 0.960 no
C9 H92 0.964 no
C9 H93 0.967 no
C10 C11 1.528(5) yes
C10 C12 1.529(5) yes
C10 H101 0.960 no
C11 H111 0.974 no
C11 H113 0.969 no
C11 H112 0.966 no
C12 H121 0.954 no
C12 H123 0.949 no
C12 H122 0.956 no
C13 C14 1.527(5) yes
C13 C15 1.537(5) yes
C13 H131 0.968 no
C14 H142 0.976 no
C14 H141 0.974 no
C14 H143 0.972 no
C15 H152 0.960 no
C15 H151 0.956 no
C15 H153 0.965 no
C16 C17 1.411(5) yes
C16 C21 1.414(5) yes
C17 C18 1.402(5) yes
C17 C22 1.497(5) yes
C18 C19 1.381(6) yes
C18 H181 0.939 no
C19 C20 1.370(6) yes
C19 C23 1.519(6) yes
C20 C21 1.394(5) yes
C20 H201 0.935 no
C21 C24 1.497(5) yes
C22 H221 0.962 no
C22 H223 0.945 no
C22 H222 0.948 no
C23 H231 0.961 no
C23 H233 0.961 no
C23 H232 0.963 no
C24 H241 0.950 no
C24 H243 0.949 no
C24 H242 0.960 no
C25 C26 1.522(5) yes
C25 C27 1.532(5) yes
C25 H251 0.967 no
C26 H262 0.958 no
C26 H261 0.962 no
C26 H263 0.964 no
C27 H272 0.953 no
C27 H271 0.962 no
C27 H273 0.961 no
C28 C29 1.539(5) yes
C28 C30 1.528(5) yes
C28 H281 0.961 no
C29 H291 0.960 no
C29 H292 0.957 no
C29 H293 0.967 no
C30 H301 0.956 no
C30 H302 0.956 no
C30 H303 0.954 no
C31 C32 1.412(5) yes
C31 C36 1.411(5) yes
C32 C33 1.399(5) yes
C32 C37 1.498(5) yes
C33 C34 1.387(6) yes
C33 H331 0.933 no
C34 C35 1.378(5) yes
C34 C38 1.505(5) yes
C35 C36 1.398(5) yes
C35 H351 0.937 no
C36 C39 1.505(5) yes
C37 H371 0.954 no
C37 H373 0.955 no
C37 H372 0.960 no
C38 H381 0.947 no
C38 H383 0.938 no
C38 H382 0.949 no
C39 H391 0.948 no
C39 H393 0.963 no
C39 H392 0.940 no
C40 C41 1.534(5) yes
C40 C42 1.523(5) yes
C40 H401 0.982 no
C41 H412 0.959 no
C41 H411 0.951 no
C41 H413 0.954 no
C42 H422 0.957 no
C42 H421 0.952 no
C42 H423 0.965 no
C43 C44 1.529(5) yes
C43 C45 1.529(5) yes
C43 H431 0.959 no
C44 H441 0.966 no
C44 H442 0.964 no
C44 H443 0.951 no
C45 H451 0.956 no
C45 H452 0.960 no
C45 H453 0.944 no
C47 C48 1.527(6) yes
C47 C49 1.516(6) yes
C47 C50 1.515(6) yes
C48 H481 0.963 no
C48 H482 0.956 no
C48 H483 0.968 no
C49 H491 0.956 no
C49 H492 0.962 no
C49 H493 0.965 no
C50 H501 0.969 no
C50 H502 0.965 no
C50 H503 0.953 no
C51 C52 1.442(9) yes
C51 H511 0.971 no
C51 H512 0.950 no
C51 H513 0.966 no
C52 H521 0.970 no
C52 H522 0.972 no
C53 C54 1.342(7) yes
C53 O1 1.312(6) yes
C54 H541 0.935 no
C55 C56 1.402(5) yes
C55 C60 1.411(5) yes
C56 C57 1.390(5) yes
C56 C63 1.502(5) yes
C57 C58 1.373(5) yes
C57 H571 0.927 no
C58 C59 1.389(6) yes
C58 C62 1.511(5) yes
C59 C60 1.390(5) yes
C59 H591 0.942 no
C60 C61 1.495(6) yes
C61 H612 0.949 no
C61 H611 0.948 no
C61 H613 0.947 no
C62 H622 0.951 no
C62 H621 0.951 no
C62 H623 0.957 no
C63 H631 0.955 no
C63 H632 0.944 no
C63 H633 0.955 no
C64 C65 1.533(6) yes
C64 C66 1.528(5) yes
C64 H641 0.974 no
C65 H651 0.960 no
C65 H652 0.952 no
C65 H653 0.970 no
C66 H662 0.969 no
C66 H661 0.963 no
C66 H663 0.946 no
C67 C68 1.528(6) yes
C67 C69 1.532(5) yes
C67 H671 0.972 no
C68 H681 0.956 no
C68 H682 0.969 no
C68 H683 0.959 no
C69 H691 0.969 no
C69 H692 0.960 no
C69 H693 0.950 no
C70 C71 1.415(5) yes
C70 C75 1.411(5) yes
C71 C72 1.400(5) yes
C71 C76 1.490(5) yes
C72 C73 1.382(6) yes
C72 H721 0.925 no
C73 C74 1.379(6) yes
C73 C77 1.514(6) yes
C74 C75 1.390(5) yes
C74 H741 0.934 no
C75 C78 1.495(5) yes
C76 H762 0.955 no
C76 H761 0.947 no
C76 H763 0.947 no
C77 H772 0.960 no
C77 H771 0.952 no
C77 H773 0.949 no
C78 H782 0.953 no
C78 H781 0.959 no
C78 H783 0.973 no
C79 C80 1.534(5) yes
C79 C81 1.530(5) yes
C79 H791 0.956 no
C80 H801 0.954 no
C80 H802 0.949 no
C80 H803 0.946 no
C81 H811 0.969 no
C81 H812 0.953 no
C81 H813 0.953 no
C82 C83 1.539(5) yes
C82 C84 1.532(6) yes
C82 H821 0.969 no
C83 H831 0.962 no
C83 H833 0.949 no
C83 H832 0.971 no
C84 H841 0.958 no
C84 H843 0.967 no
C84 H842 0.953 no
C85 C86 1.409(5) yes
C85 C90 1.410(5) yes
C86 C87 1.398(5) yes
C86 C91 1.491(5) yes
C87 C88 1.380(5) yes
C87 H871 0.932 no
C88 C89 1.380(5) yes
C88 C92 1.517(5) yes
C89 C90 1.397(5) yes
C89 H891 0.917 no
C90 C93 1.505(5) yes
C91 H911 0.945 no
C91 H912 0.953 no
C91 H913 0.947 no
C92 H921 0.958 no
C92 H923 0.948 no
C92 H922 0.959 no
C93 H931 0.959 no
C93 H933 0.951 no
C93 H932 0.961 no
C94 C95 1.529(5) yes
C94 C96 1.534(5) yes
C94 H941 0.970 no
C95 H951 0.963 no
C95 H952 0.968 no
C95 H953 0.950 no
C96 H961 0.964 no
C96 H962 0.968 no
C96 H963 0.972 no
C97 C98 1.540(5) yes
C97 C99 1.534(5) yes
C97 H971 0.974 no
C98 H981 0.958 no
C98 H983 0.965 no
C98 H982 0.972 no
C99 H991 0.957 no
C99 H993 0.965 no
C99 H992 0.964 no
C101 C102 1.485(7) yes
C101 C103 1.499(7) yes
C101 C104 1.518(7) yes
C102 H1021 0.977 no
C102 H1023 0.957 no
C102 H1022 0.966 no
C103 H1031 0.954 no
C103 H1033 0.965 no
C103 H1032 0.969 no
C104 H1041 0.962 no
C104 H1043 0.967 no
C104 H1042 0.960 no
C105 C106 1.514(8) yes
C105 H1051 0.961 no
C105 H1053 0.956 no
C105 H1052 0.954 no
C106 C107 1.387(7) yes
C106 C111 1.384(7) yes
C107 C108 1.384(8) yes
C107 H1071 0.935 no
C108 C109 1.377(8) yes
C108 H1081 0.925 no
C109 C110 1.379(7) yes
C109 H1091 0.935 no
C110 C111 1.371(7) yes
C110 H1101 0.945 no
C111 H1111 0.928 no
C112 C113 1.429(8) yes
C112 H1121 0.952 no
C112 H1122 0.963 no
C112 H1123 0.956 no
C113 C114 1.397(7) yes
C113 C118 1.389(7) yes
C114 C115 1.410(8) yes
C114 H1141 0.923 no
C115 C116 1.335(9) yes
C115 H1151 0.936 no
C116 C117 1.393(9) yes
C116 H1161 0.950 no
C117 C118 1.361(8) yes
C117 H1171 0.951 no
C118 H1181 0.935 no
N60 N50 1.25(4) yes
O20 C530 1.32(3) yes
O20 C520 1.47(2) yes
C530 C540 1.34(4) yes
C530 O10 1.26(3) yes
C540 N50 1.362(10) yes
C540 H5401 0.929 no
C510 C520 1.43(3) yes
C510 H5102 0.960 no
C510 H5101 0.960 no
C510 H5103 0.967 no
C520 H5202 0.971 no
C520 H5201 0.971 no

loop_
_platon_squeeze_void_nr
_platon_squeeze_void_average_x
_platon_squeeze_void_average_y
_platon_squeeze_void_average_z
_platon_squeeze_void_volume
_platon_squeeze_void_count_electrons
_platon_squeeze_void_content
1 0.000 0.000 0.500 268 63 ' '
2 0.500 0.651 0.000 547 115 ' '
3 0.310 0.968 0.301 9 0 ' '
4 0.690 0.032 0.699 9 0 ' '
